data_7054306
loop_
_publ_author_name
'Shixaliyev, Namiq Q.'
'Gurbanov, Atash V.'
'Maharramov, Abel M.'
'Mahmudov, Kamran T.'
'Kopylovich, Maximilian N.'
'Martins, Lu\'isa M. D. R. S.'
'Muzalevskiy, Vasily M.'
'Nenajdenko, Valentine G.'
'Pombeiro, Armando J. L.'

_publ_section_title
;
 Halogen-bonded
 tris(2,4-bis(trichloromethyl)-1,3,5-triazapentadienato)-M(iii) [M = Mn,
 Fe, Co] complexes and their catalytic activity in the peroxidative
 oxidation of 1-phenylethanol to acetophenone
;
_journal_issue 10
_journal_name_full 'New J. Chem.'
_journal_page_first 4807
_journal_paper_doi 10.1039/C4NJ00797B
_journal_volume 38
_journal_year 2014
_chemical_formula_moiety 'C12 H6 Cl18 Mn N9, C2 H6 O S'
_chemical_formula_sum 'C14 H12 Cl18 Mn N9 O S'
_chemical_formula_weight 1047.43
_chemical_name_systematic
; 
 ? 
;
_space_group_IT_number 1
_symmetry_cell_setting triclinic
_symmetry_space_group_name_Hall 'P 1'
_symmetry_space_group_name_H-M 'P 1'
_atom_sites_solution_hydrogens geom
_atom_sites_solution_primary direct
_atom_sites_solution_secondary difmap
_audit_creation_method SHELXL-97
_cell_angle_alpha 104.391(2)
_cell_angle_beta 102.766(2)
_cell_angle_gamma 111.467(2)
_cell_formula_units_Z 4
_cell_length_a 14.257(2)
_cell_length_b 16.101(2)
_cell_length_c 19.044(3)
_cell_measurement_reflns_used 4154
_cell_measurement_temperature 100(2)
_cell_measurement_theta_max 24.00
_cell_measurement_theta_min 2.35
_cell_volume 3697.2(9)
_computing_cell_refinement 'SAINT (Bruker, 2001)'
_computing_data_collection 'APEX2 (Bruker, 2005)'
_computing_data_reduction 'SAINT (Bruker, 2001)'
_computing_molecular_graphics 'SHELXTL (Sheldrick, 2008)'
_computing_publication_material 'SHELXTL (Sheldrick, 2008)'
_computing_structure_refinement 'SHELXTL (Sheldrick, 2008)'
_computing_structure_solution 'SHELXTL (Sheldrick, 2008)'
_diffrn_ambient_temperature 100(2)
_diffrn_measured_fraction_theta_full 0.999
_diffrn_measured_fraction_theta_max 0.999
_diffrn_measurement_device_type 'Bruker APEX-II CCD'
_diffrn_measurement_method '\f and \w scans'
_diffrn_radiation_monochromator graphite
_diffrn_radiation_source 'fine-focus sealed tube'
_diffrn_radiation_type MoK\a
_diffrn_radiation_wavelength 0.71073
_diffrn_reflns_av_R_equivalents 0.0558
_diffrn_reflns_av_sigmaI/netI 0.1930
_diffrn_reflns_limit_h_max 18
_diffrn_reflns_limit_h_min -18
_diffrn_reflns_limit_k_max 20
_diffrn_reflns_limit_k_min -20
_diffrn_reflns_limit_l_max 24
_diffrn_reflns_limit_l_min -24
_diffrn_reflns_number 38595
_diffrn_reflns_theta_full 27.00
_diffrn_reflns_theta_max 27.00
_diffrn_reflns_theta_min 1.46
_exptl_absorpt_coefficient_mu 1.745
_exptl_absorpt_correction_T_max 0.722
_exptl_absorpt_correction_T_min 0.622
_exptl_absorpt_correction_type multi-scan
_exptl_absorpt_process_details 'SADABS (Sheldrick, 2003)'
_exptl_crystal_colour red
_exptl_crystal_density_diffrn 1.882
_exptl_crystal_density_method 'not measured'
_exptl_crystal_description needle
_exptl_crystal_F_000 2056
_exptl_crystal_size_max 0.30
_exptl_crystal_size_mid 0.20
_exptl_crystal_size_min 0.20
_refine_diff_density_max 0.889
_refine_diff_density_min -0.907
_refine_diff_density_rms 0.140
_refine_ls_abs_structure_details 'Flack H D (1983), Acta Cryst. A39, 876-881'
_refine_ls_abs_structure_Flack 0.04(2)
_refine_ls_extinction_method none
_refine_ls_goodness_of_fit_ref 1.002
_refine_ls_hydrogen_treatment constr
_refine_ls_matrix_type full
_refine_ls_number_parameters 1522
_refine_ls_number_reflns 31394
_refine_ls_number_restraints 58
_refine_ls_restrained_S_all 1.004
_refine_ls_R_factor_all 0.1573
_refine_ls_R_factor_gt 0.0722
_refine_ls_shift/su_max 0.002
_refine_ls_shift/su_mean 0.000
_refine_ls_structure_factor_coef Fsqd
_refine_ls_weighting_details 'calc w=1/[\s^2^(Fo^2^)+(0.008P)^2^] where P=(Fo^2^+2Fc^2^)/3'
_refine_ls_weighting_scheme calc
_refine_ls_wR_factor_gt 0.1074
_refine_ls_wR_factor_ref 0.1220
_reflns_number_gt 16857
_reflns_number_total 31394
_reflns_threshold_expression I>2\s(I)
_cod_data_source_file c4nj00797b2.cif
_cod_data_source_block MnL3
_cod_depositor_comments 'Adding full bibliography for 7054306--7054308.cif.'
_cod_database_code 7054306

loop_
_symmetry_equiv_pos_as_xyz
'x, y, z'

loop_
_atom_site_label
_atom_site_type_symbol
_atom_site_fract_x
_atom_site_fract_y
_atom_site_fract_z
_atom_site_U_iso_or_equiv
_atom_site_adp_type
_atom_site_occupancy
_atom_site_symmetry_multiplicity
_atom_site_calc_flag
_atom_site_refinement_flags
_atom_site_disorder_assembly
_atom_site_disorder_group
Mn1 Mn 0.67378(7) 0.33523(6) 0.97667(6) 0.0196(3) Uani 1 1 d . . .
Cl1 Cl 0.54293(14) 0.58591(12) 0.99830(12) 0.0436(6) Uani 1 1 d . . .
Cl2 Cl 0.35976(12) 0.39993(12) 0.93595(10) 0.0305(5) Uani 1 1 d . . .
Cl3 Cl 0.43536(15) 0.51308(14) 1.09649(11) 0.0504(6) Uani 1 1 d . . .
Cl4 Cl 0.71660(15) 0.39613(14) 1.25004(11) 0.0434(6) Uani 1 1 d . . .
Cl5 Cl 0.71980(17) 0.58006(14) 1.26866(11) 0.0521(7) Uani 1 1 d . . .
Cl6 Cl 0.89749(14) 0.55075(14) 1.24528(11) 0.0450(6) Uani 1 1 d . . .
Cl7 Cl 1.00342(13) 0.56883(11) 0.89296(10) 0.0295(5) Uani 1 1 d . . .
Cl8 Cl 0.81812(13) 0.60217(11) 0.89185(10) 0.0297(5) Uani 1 1 d . . .
Cl9 Cl 0.79797(13) 0.43604(12) 0.77578(9) 0.0311(5) Uani 1 1 d . . .
Cl10 Cl 0.94253(13) 0.21644(12) 1.01495(11) 0.0351(5) Uani 1 1 d . . .
Cl11 Cl 1.01050(16) 0.28789(16) 0.90306(11) 0.0657(6) Uani 1 1 d . . .
Cl12 Cl 1.08235(14) 0.41589(13) 1.06036(12) 0.0457(6) Uani 1 1 d . . .
Cl13 Cl 0.52085(16) 0.18917(13) 0.69698(10) 0.0434(6) Uani 1 1 d . . .
Cl14 Cl 0.33725(14) 0.09650(14) 0.73736(11) 0.0440(6) Uani 1 1 d . . .
Cl15 Cl 0.47536(17) 0.00736(13) 0.70889(11) 0.0509(7) Uani 1 1 d . . .
Cl16 Cl 0.63834(13) 0.02246(11) 0.98961(10) 0.0313(5) Uani 1 1 d . . .
Cl17 Cl 0.40895(12) -0.05389(11) 0.91710(10) 0.0287(5) Uani 1 1 d . . .
Cl18 Cl 0.51422(13) 0.08292(11) 1.07291(10) 0.0278(5) Uani 1 1 d . . .
N1 N 0.5677(4) 0.3848(3) 0.9770(3) 0.0214(16) Uani 1 1 d . . .
H1 H 0.5197 0.3668 0.9313 0.026 Uiso 1 1 calc R . .
C2 C 0.5570(4) 0.4398(4) 1.0334(3) 0.0159(17) Uani 1 1 d . . .
N3 N 0.6158(4) 0.4731(3) 1.1101(3) 0.0251(16) Uani 1 1 d . . .
C4 C 0.7010(5) 0.4548(4) 1.1300(4) 0.0184(18) Uani 1 1 d . . .
N5 N 0.7364(4) 0.4110(3) 1.0870(3) 0.0229(15) Uani 1 1 d . . .
H5 H 0.7994 0.4151 1.1103 0.027 Uiso 1 1 calc R . .
C6 C 0.4763(5) 0.4827(4) 1.0179(4) 0.0255(14) Uani 1 1 d . . .
C7 C 0.7537(5) 0.4955(4) 1.2207(4) 0.0255(14) Uani 1 1 d . . .
N8 N 0.7535(4) 0.4364(3) 0.9428(3) 0.0186(15) Uani 1 1 d . . .
H8 H 0.7297 0.4796 0.9423 0.022 Uiso 1 1 calc R . .
C9 C 0.8345(5) 0.4489(4) 0.9213(3) 0.0187(17) Uani 1 1 d . . .
N10 N 0.9014(4) 0.4087(4) 0.9331(3) 0.0224(15) Uani 1 1 d . . .
C11 C 0.8787(5) 0.3432(4) 0.9660(3) 0.0199(18) Uani 1 1 d . . .
N12 N 0.7951(4) 0.3043(4) 0.9824(3) 0.0222(15) Uani 1 1 d . . .
H12 H 0.7915 0.2569 0.9985 0.027 Uiso 1 1 calc R . .
C13 C 0.8652(5) 0.5129(4) 0.8762(4) 0.0202(18) Uani 1 1 d . . .
C14 C 0.9751(5) 0.3163(5) 0.9841(4) 0.028(2) Uani 1 1 d . . .
N15 N 0.5946(4) 0.2558(3) 0.8670(3) 0.0232(15) Uani 1 1 d . . .
H15 H 0.5995 0.2868 0.8348 0.028 Uiso 1 1 calc R . .
C16 C 0.5370(5) 0.1655(4) 0.8359(4) 0.0230(19) Uani 1 1 d . . .
N17 N 0.5204(4) 0.1015(4) 0.8736(3) 0.0227(15) Uani 1 1 d . . .
C18 C 0.5511(4) 0.1316(4) 0.9494(4) 0.0175(17) Uani 1 1 d . . .
N19 N 0.6009(4) 0.2196(3) 0.9982(3) 0.0205(15) Uani 1 1 d . . .
H19 H 0.6022 0.2283 1.0460 0.025 Uiso 1 1 calc R . .
C20 C 0.4727(5) 0.1154(4) 0.7473(4) 0.0222(13) Uani 1 1 d . . .
C21 C 0.5255(5) 0.0495(4) 0.9812(4) 0.0222(13) Uani 1 1 d . . .
Mn2 Mn 0.14529(7) 0.88611(7) 0.01563(6) 0.0201(3) Uani 1 1 d . . .
Cl19 Cl -0.18982(12) 0.65862(11) 0.09810(10) 0.0273(5) Uani 1 1 d . . .
Cl20 Cl -0.01417(12) 0.61376(11) 0.09026(9) 0.0256(5) Uani 1 1 d . . .
Cl21 Cl 0.02138(13) 0.78128(12) 0.21252(10) 0.0320(5) Uani 1 1 d . . .
Cl22 Cl -0.16126(16) 0.94758(17) -0.07681(13) 0.0636(7) Uani 1 1 d . . .
Cl23 Cl -0.27784(14) 0.82761(13) -0.00873(14) 0.0523(7) Uani 1 1 d . . .
Cl24 Cl -0.10928(16) 1.01753(14) 0.08424(14) 0.0616(8) Uani 1 1 d . . .
Cl25 Cl 0.26458(15) 1.02147(12) 0.29488(10) 0.0372(5) Uani 1 1 d . . .
Cl26 Cl 0.24878(14) 1.18668(12) 0.27419(10) 0.0370(5) Uani 1 1 d . . .
Cl27 Cl 0.44331(14) 1.16623(14) 0.28181(11) 0.0454(6) Uani 1 1 d . . .
Cl28 Cl 0.31488(13) 1.14485(11) -0.07002(10) 0.0271(5) Uani 1 1 d . . .
Cl29 Cl 0.19243(14) 1.21019(12) 0.01330(11) 0.0383(5) Uani 1 1 d . . .
Cl30 Cl 0.41986(13) 1.27512(12) 0.08695(10) 0.0316(5) Uani 1 1 d . . .
Cl31 Cl 0.41677(15) 0.72629(14) -0.06354(11) 0.0507(6) Uani 1 1 d . . .
Cl32 Cl 0.27495(15) 0.63117(12) 0.00846(12) 0.0449(6) Uani 1 1 d . . .
Cl33 Cl 0.44983(13) 0.81874(13) 0.09457(11) 0.0367(5) Uani 1 1 d . . .
Cl34 Cl -0.04244(16) 0.69489(14) -0.25712(11) 0.0489(6) Uani 1 1 d . . .
Cl35 Cl 0.17363(18) 0.81285(13) -0.25003(11) 0.0518(7) Uani 1 1 d . . .
Cl36 Cl 0.10711(16) 0.61756(13) -0.25797(11) 0.0414(6) Uani 1 1 d . . .
N22 N 0.0607(4) 0.7803(4) 0.0436(3) 0.0248(15) Uani 1 1 d . . .
H22 H 0.0793 0.7334 0.0405 0.030 Uiso 1 1 calc R . .
C23 C -0.0209(5) 0.7738(4) 0.0663(4) 0.0214(13) Uani 1 1 d . . .
N24 N -0.0808(4) 0.8207(3) 0.0590(3) 0.0241(16) Uani 1 1 d . . .
C25 C -0.0646(5) 0.8765(4) 0.0189(4) 0.0214(13) Uani 1 1 d . . .
N26 N 0.0173(4) 0.9091(3) -0.0062(3) 0.0188(14) Uani 1 1 d . . .
H26 H 0.0137 0.9438 -0.0349 0.023 Uiso 1 1 calc R . .
C27 C -0.0509(5) 0.7076(4) 0.1131(4) 0.026(2) Uani 1 1 d . . .
C28 C -0.1489(5) 0.9136(5) 0.0027(4) 0.033(2) Uani 1 1 d . . .
N29 N 0.2045(4) 0.9647(3) 0.1264(3) 0.0213(15) Uani 1 1 d . . .
H29 H 0.1899 0.9332 0.1574 0.026 Uiso 1 1 calc R . .
C30 C 0.2617(5) 1.0561(4) 0.1599(4) 0.0185(12) Uani 1 1 d . . .
N31 N 0.2898(4) 1.1227(3) 0.1277(3) 0.0246(16) Uani 1 1 d . . .
C32 C 0.2678(5) 1.0939(4) 0.0521(4) 0.0185(12) Uani 1 1 d . . .
N33 N 0.2212(4) 1.0028(3) 0.0009(3) 0.0209(15) Uani 1 1 d . . .
H33 H 0.2265 0.9961 -0.0452 0.025 Uiso 1 1 calc R . .
C34 C 0.2997(5) 1.1048(4) 0.2487(4) 0.0244(19) Uani 1 1 d . . .
C35 C 0.2971(5) 1.1760(4) 0.0211(4) 0.029(2) Uani 1 1 d . . .
N36 N 0.2598(4) 0.8452(3) 0.0276(3) 0.0199(11) Uani 1 1 d . . .
H36 H 0.3108 0.8737 0.0733 0.024 Uiso 1 1 calc R . .
C37 C 0.2698(5) 0.7818(4) -0.0230(4) 0.0190(12) Uani 1 1 d . . .
N38 N 0.2163(4) 0.7408(3) -0.0999(3) 0.0261(16) Uani 1 1 d . . .
C39 C 0.1386(5) 0.7626(4) -0.1301(4) 0.0190(12) Uani 1 1 d . . .
N40 N 0.1012(4) 0.8156(3) -0.0957(3) 0.0199(11) Uani 1 1 d . . .
H40 H 0.0490 0.8211 -0.1258 0.024 Uiso 1 1 calc R . .
C41 C 0.3513(5) 0.7410(4) 0.0013(4) 0.0268(18) Uani 1 1 d . . .
C42 C 0.0964(6) 0.7222(5) -0.2183(4) 0.036(2) Uani 1 1 d . . .
Mn3 Mn 0.91791(7) 0.27074(7) 0.46713(6) 0.0226(3) Uani 1 1 d . . .
Cl37 Cl 0.49376(13) -0.01224(13) 0.39546(11) 0.0352(5) Uani 1 1 d . . .
Cl38 Cl 0.66278(13) -0.06670(11) 0.38685(10) 0.0301(5) Uani 1 1 d . . .
Cl39 Cl 0.58220(15) 0.00604(14) 0.27540(11) 0.0436(6) Uani 1 1 d . . .
Cl40 Cl 0.63092(15) 0.38714(14) 0.43641(12) 0.0475(6) Uani 1 1 d . . .
Cl41 Cl 0.74603(18) 0.4247(2) 0.59337(13) 0.0872(10) Uani 1 1 d . . .
Cl42 Cl 0.53819(17) 0.26363(15) 0.51231(16) 0.0778(8) Uani 1 1 d . . .
Cl43 Cl 0.79750(13) 0.18403(13) 0.18309(10) 0.0356(6) Uani 1 1 d . . .
Cl44 Cl 1.02097(13) 0.22370(13) 0.24084(11) 0.0391(6) Uani 1 1 d . . .
Cl45 Cl 0.96588(16) 0.36542(14) 0.20448(10) 0.0441(6) Uani 1 1 d . . .
Cl46 Cl 0.95357(13) 0.58050(12) 0.47268(11) 0.0377(6) Uani 1 1 d . . .
Cl47 Cl 1.11996(13) 0.60474(12) 0.40499(9) 0.0281(5) Uani 1 1 d . . .
Cl48 Cl 1.16375(13) 0.61131(12) 0.56157(10) 0.0304(5) Uani 1 1 d . . .
Cl49 Cl 1.11958(14) 0.27094(13) 0.75949(10) 0.0367(5) Uani 1 1 d . . .
Cl50 Cl 0.96864(15) 0.35050(14) 0.74024(11) 0.0485(6) Uani 1 1 d . . .
Cl51 Cl 1.17968(18) 0.45228(14) 0.73904(13) 0.0609(8) Uani 1 1 d . . .
Cl52 Cl 1.06462(15) 0.03748(13) 0.51754(14) 0.0524(7) Uani 1 1 d . . .
Cl53 Cl 1.27042(15) 0.20105(14) 0.58465(12) 0.0511(7) Uani 1 1 d . . .
Cl54 Cl 1.16019(16) 0.13106(16) 0.42319(12) 0.0586(6) Uani 1 1 d . . .
N43 N 0.7977(4) 0.1410(4) 0.4341(3) 0.0242(16) Uani 1 1 d . . .
H43 H 0.8140 0.0925 0.4270 0.029 Uiso 1 1 calc R . .
C44 C 0.6980(5) 0.1213(4) 0.4222(3) 0.0211(13) Uani 1 1 d . . .
N45 N 0.6525(4) 0.1787(4) 0.4435(3) 0.0223(15) Uani 1 1 d . . .
C46 C 0.7163(5) 0.2749(4) 0.4725(3) 0.0211(13) Uani 1 1 d . . .
N47 N 0.8122(4) 0.3196(4) 0.4743(3) 0.0257(15) Uani 1 1 d . . .
H47 H 0.8333 0.3801 0.4795 0.031 Uiso 1 1 calc R . .
C48 C 0.6124(5) 0.0171(4) 0.3735(4) 0.0235(18) Uani 1 1 d . . .
C49 C 0.6620(5) 0.3343(5) 0.5021(4) 0.034(2) Uani 1 1 d . . .
N50 N 0.8957(4) 0.2494(4) 0.3569(3) 0.0259(16) Uani 1 1 d . . .
H50 H 0.8545 0.1904 0.3239 0.031 Uiso 1 1 calc R . .
C51 C 0.9355(5) 0.3131(4) 0.3285(4) 0.0184(17) Uani 1 1 d . . .
N52 N 0.9838(4) 0.4052(3) 0.3610(3) 0.0211(15) Uani 1 1 d . . .
C53 C 1.0188(5) 0.4455(4) 0.4363(4) 0.0196(17) Uani 1 1 d . . .
N54 N 1.0195(4) 0.4032(3) 0.4861(3) 0.0219(15) Uani 1 1 d . . .
H54 H 1.0694 0.4363 0.5321 0.026 Uiso 1 1 calc R . .
C55 C 0.9284(5) 0.2743(4) 0.2418(4) 0.0248(19) Uani 1 1 d . . .
C56 C 1.0664(5) 0.5570(4) 0.4677(4) 0.0226(18) Uani 1 1 d . . .
N57 N 0.9589(4) 0.2977(3) 0.5787(3) 0.0261(15) Uani 1 1 d . . .
H57 H 0.9194 0.3164 0.6021 0.031 Uiso 1 1 calc R . .
C58 C 1.0396(5) 0.2906(4) 0.6223(4) 0.0212(13) Uani 1 1 d . . .
N59 N 1.0977(4) 0.2502(3) 0.6021(3) 0.0221(15) Uani 1 1 d . . .
C60 C 1.0807(5) 0.2080(4) 0.5256(4) 0.0212(13) Uani 1 1 d . . .
N61 N 1.0168(4) 0.2134(3) 0.4681(3) 0.0208(15) Uani 1 1 d . . .
H61 H 1.0187 0.1869 0.4224 0.025 Uiso 1 1 calc R . .
C62 C 1.0715(5) 0.3354(4) 0.7112(4) 0.029(2) Uani 1 1 d . . .
C63 C 1.1417(5) 0.1486(4) 0.5132(4) 0.027(2) Uani 1 1 d . . .
Mn4 Mn 0.46804(7) 0.76541(7) 0.50890(6) 0.0196(3) Uani 1 1 d . . .
Cl55 Cl 0.5737(2) 0.87202(17) 0.78726(13) 0.0838(6) Uani 1 1 d . . .
Cl56 Cl 0.5862(2) 0.69781(17) 0.77390(13) 0.0838(6) Uani 1 1 d . . .
Cl57 Cl 0.3838(2) 0.70524(17) 0.75477(13) 0.0838(6) Uani 1 1 d . . .
Cl58 Cl 0.23403(13) 0.42163(11) 0.41312(9) 0.0257(5) Uani 1 1 d . . .
Cl59 Cl 0.44228(13) 0.44551(12) 0.50018(10) 0.0289(5) Uani 1 1 d . . .
Cl60 Cl 0.27793(13) 0.42679(11) 0.56891(10) 0.0284(5) Uani 1 1 d . . .
Cl61 Cl 0.10521(13) 0.82944(13) 0.40237(11) 0.0379(6) Uani 1 1 d . . .
Cl62 Cl 0.19431(13) 0.85907(12) 0.56115(10) 0.0319(5) Uani 1 1 d . . .
Cl63 Cl 0.30764(15) 0.99549(12) 0.49945(11) 0.0401(6) Uani 1 1 d . . .
Cl64 Cl 0.18583(13) 0.60842(12) 0.23638(10) 0.0310(5) Uani 1 1 d . . .
Cl65 Cl 0.40279(13) 0.69084(12) 0.23441(10) 0.0320(5) Uani 1 1 d . . .
Cl66 Cl 0.28130(13) 0.79822(12) 0.23004(10) 0.0283(5) Uani 1 1 d . . .
Cl67 Cl 0.87536(13) 1.07971(12) 0.60650(12) 0.0398(6) Uani 1 1 d . . .
Cl68 Cl 0.68763(13) 1.11119(11) 0.59266(10) 0.0291(5) Uani 1 1 d . . .
Cl69 Cl 0.76758(16) 1.05409(13) 0.71653(11) 0.0447(6) Uani 1 1 d . . .
Cl70 Cl 0.7469(3) 0.76083(17) 0.39699(11) 0.0662(6) Uani 0.50 1 d PD A 1
Cl71 Cl 0.89951(17) 0.82268(19) 0.54920(17) 0.0662(6) Uani 0.50 1 d PD A 1
Cl72 Cl 0.7211(3) 0.63426(12) 0.48246(18) 0.0662(6) Uani 0.50 1 d PD A 1
Cl7A Cl 0.8429(3) 0.7596(2) 0.61692(10) 0.0662(6) Uani 0.50 1 d PD B 2
Cl7B Cl 0.7076(3) 0.62102(13) 0.46538(16) 0.0662(6) Uani 0.50 1 d PD B 2
Cl7C Cl 0.8580(2) 0.80846(18) 0.48302(14) 0.0662(6) Uani 0.50 1 d PD B 2
N64 N 0.5023(4) 0.7839(3) 0.6187(3) 0.0204(15) Uani 1 1 d . . .
H64 H 0.5383 0.8436 0.6512 0.025 Uiso 1 1 calc R . .
C65 C 0.4784(5) 0.7188(4) 0.64923(15) 0.0226(18) Uani 1 1 d D . .
N66 N 0.4253(4) 0.6221(3) 0.6138(3) 0.0235(16) Uani 1 1 d . . .
C67 C 0.3817(5) 0.5852(4) 0.5349(4) 0.0233(18) Uani 1 1 d . . .
N68 N 0.3821(4) 0.6310(4) 0.4884(3) 0.0235(16) Uani 1 1 d . . .
H68 H 0.3372 0.5967 0.4407 0.028 Uiso 1 1 calc R . .
C69 C 0.5067(5) 0.7516(5) 0.73803(17) 0.040(2) Uani 1 1 d D . .
C70 C 0.3338(5) 0.4756(4) 0.5064(4) 0.026(2) Uani 1 1 d . . .
N71 N 0.3558(4) 0.8072(3) 0.5123(3) 0.0140(14) Uani 1 1 d . . .
H71 H 0.3444 0.8185 0.5565 0.017 Uiso 1 1 calc R . .
C72 C 0.2963(5) 0.8204(4) 0.4587(4) 0.0212(18) Uani 1 1 d . . .
N73 N 0.2868(4) 0.7993(4) 0.3848(3) 0.0197(14) Uani 1 1 d . . .
C74 C 0.3432(5) 0.7555(4) 0.3587(4) 0.0209(18) Uani 1 1 d . . .
N75 N 0.4175(4) 0.7399(3) 0.3989(3) 0.0209(15) Uani 1 1 d . . .
H75 H 0.4493 0.7139 0.3722 0.025 Uiso 1 1 calc R . .
C76 C 0.2279(5) 0.8722(4) 0.4794(3) 0.0201(13) Uani 1 1 d . . .
C77 C 0.3080(5) 0.7178(4) 0.2706(3) 0.0201(13) Uani 1 1 d . . .
N78 N 0.5758(4) 0.9002(3) 0.5439(3) 0.0172(10) Uani 1 1 d . . .
H78 H 0.5517 0.9429 0.5414 0.021 Uiso 1 1 calc R . .
C79 C 0.6757(5) 0.9300(4) 0.5695(4) 0.0225(18) Uani 1 1 d . . .
N80 N 0.7351(4) 0.8819(4) 0.5646(3) 0.0300(18) Uani 1 1 d . . .
C81 C 0.68563(16) 0.7885(2) 0.5234(3) 0.026(2) Uani 1 1 d D . .
N82 N 0.5835(4) 0.7317(3) 0.4977(3) 0.0172(10) Uani 1 1 d . . .
H82 H 0.5642 0.6710 0.4722 0.021 Uiso 1 1 calc R . .
C83 C 0.7504(5) 1.0415(5) 0.6176(4) 0.0283(17) Uani 1 1 d . . .
C84 C 0.76149(18) 0.75552(16) 0.49062(14) 0.0283(17) Uani 0.50 1 d PD A 1
C84' C 0.76648(19) 0.74503(16) 0.52306(14) 0.0283(17) Uani 0.50 1 d PD B 2
S1 S 0.54104(13) 0.47934(13) 0.79277(10) 0.0365(7) Uani 0.75 1 d PD C 1
S1' S 0.47094(18) 0.40761(17) 0.76278(12) 0.0365(7) Uani 0.25 1 d PD C 2
O1 O 0.55235(15) 0.40778(13) 0.82874(12) 0.0366(14) Uani 1 1 d D . .
C85 C 0.53610(16) 0.4362(2) 0.69437(10) 0.086(3) Uani 1 1 d D . .
H85A H 0.6038 0.4376 0.6935 0.129 Uiso 0.75 1 d PR C 1
H85B H 0.4804 0.3716 0.6685 0.129 Uiso 0.75 1 d PR C 1
H85C H 0.5205 0.4763 0.6686 0.129 Uiso 0.75 1 d PR C 1
H85D H 0.5540 0.3861 0.6722 0.129 Uiso 0.25 1 d PR C 2
H85E H 0.4876 0.4421 0.6542 0.129 Uiso 0.25 1 d PR C 2
H85F H 0.6003 0.4956 0.7201 0.129 Uiso 0.25 1 d PR C 2
C86 C 0.40671(15) 0.4683(3) 0.7781(2) 0.086(3) Uani 0.75 1 d PD C 1
H86A H 0.4065 0.5124 0.8239 0.129 Uiso 0.75 1 calc PR C 1
H86B H 0.3577 0.4024 0.7695 0.129 Uiso 0.75 1 calc PR C 1
H86C H 0.3831 0.4840 0.7329 0.129 Uiso 0.75 1 calc PR C 1
C86' C 0.4480(2) 0.5110(2) 0.7964(2) 0.086(3) Uani 0.25 1 d PD C 2
H86D H 0.4291 0.5124 0.8429 0.129 Uiso 0.25 1 calc PR C 2
H86E H 0.3890 0.5077 0.7560 0.129 Uiso 0.25 1 calc PR C 2
H86F H 0.5134 0.5693 0.8084 0.129 Uiso 0.25 1 calc PR C 2
S2 S -0.01570(12) 0.98001(10) 0.80050(8) 0.0645(8) Uani 1 1 d D . .
O2 O 0.04197(19) 0.95152(13) 0.85907(10) 0.0447(16) Uani 1 1 d D D .
C87 C -0.1328(2) 0.8759(3) 0.73049(19) 0.074(3) Uani 0.75 1 d PD D 1
H87A H -0.1968 0.8748 0.7420 0.111 Uiso 0.75 1 calc PR D 1
H87B H -0.1259 0.8181 0.7326 0.111 Uiso 0.75 1 calc PR D 1
H87C H -0.1394 0.8779 0.6787 0.111 Uiso 0.75 1 calc PR D 1
C88 C 0.0650(2) 1.0149(3) 0.74264(17) 0.074(3) Uani 0.75 1 d PD D 1
H88A H 0.1349 1.0684 0.7761 0.111 Uiso 0.75 1 calc PR D 1
H88B H 0.0284 1.0346 0.7048 0.111 Uiso 0.75 1 calc PR D 1
H88C H 0.0756 0.9605 0.7155 0.111 Uiso 0.75 1 calc PR D 1
C87' C 0.0231(3) 1.10620(15) 0.8403(2) 0.074(3) Uani 0.25 1 d PD D 2
H87D H 0.0571 1.1297 0.8966 0.111 Uiso 0.25 1 calc PR D 2
H87E H -0.0407 1.1173 0.8277 0.111 Uiso 0.25 1 calc PR D 2
H87F H 0.0741 1.1404 0.8184 0.111 Uiso 0.25 1 calc PR D 2
C88' C 0.0354(3) 0.9717(3) 0.72185(14) 0.074(3) Uani 0.25 1 d PD D 2
H88D H 0.0178 0.9046 0.6948 0.111 Uiso 0.25 1 calc PR D 2
H88E H 0.1136 1.0102 0.7422 0.111 Uiso 0.25 1 calc PR D 2
H88F H 0.0027 0.9956 0.6857 0.111 Uiso 0.25 1 calc PR D 2
S3 S 0.87783(15) 0.96808(12) 0.26572(11) 0.0398(8) Uani 0.75 1 d PD E 1
S3' S 0.84493(17) 0.98323(17) 0.23996(16) 0.0398(8) Uani 0.25 1 d PD E 2
O3 O 0.87155(17) 1.05073(11) 0.31967(12) 0.0360(15) Uani 1 1 d D . .
C89 C 0.7491(2) 0.8956(2) 0.18913(17) 0.066(3) Uani 0.75 1 d PD E 1
H89A H 0.7429 0.9259 0.1507 0.098 Uiso 0.75 1 calc PR E 1
H89B H 0.6916 0.8899 0.2106 0.098 Uiso 0.75 1 calc PR E 1
H89C H 0.7429 0.8318 0.1645 0.098 Uiso 0.75 1 calc PR E 1
C90 C 0.8854(4) 0.88677(18) 0.3145(2) 0.066(3) Uani 0.75 1 d PD E 1
H90A H 0.9591 0.9118 0.3497 0.098 Uiso 0.75 1 calc PR E 1
H90B H 0.8645 0.8239 0.2763 0.098 Uiso 0.75 1 calc PR E 1
H90C H 0.8366 0.8804 0.3441 0.098 Uiso 0.75 1 calc PR E 1
C89' C 0.95853(16) 0.9606(3) 0.2350(3) 0.066(3) Uani 0.25 1 d PD E 2
H89D H 1.0034 1.0058 0.2160 0.098 Uiso 0.25 1 calc PR E 2
H89E H 0.9332 0.8950 0.1997 0.098 Uiso 0.25 1 calc PR E 2
H89F H 1.0008 0.9689 0.2866 0.098 Uiso 0.25 1 calc PR E 2
C90' C 0.7450(3) 0.86651(19) 0.2253(4) 0.066(3) Uani 0.25 1 d PD E 2
H90D H 0.6738 0.8579 0.1967 0.098 Uiso 0.25 1 calc PR E 2
H90E H 0.7460 0.8609 0.2755 0.098 Uiso 0.25 1 calc PR E 2
H90F H 0.7607 0.8172 0.1958 0.098 Uiso 0.25 1 calc PR E 2
S4 S 0.42968(12) 0.49977(10) 0.27540(9) 0.0379(6) Uani 1 1 d D F 2
O4 O 0.4382(2) 0.56527(16) 0.35118(14) 0.0314(14) Uani 1 1 d D F 2
C91 C 0.28968(16) 0.4168(2) 0.2230(2) 0.050(2) Uani 1 1 d D F 2
H91A H 0.2494 0.4522 0.2102 0.075 Uiso 1 1 calc R F 2
H911 H 0.2607 0.3826 0.2551 0.075 Uiso 1 1 calc R F 2
H91C H 0.2831 0.3707 0.1753 0.075 Uiso 1 1 calc R F 2
C92 C 0.4844(2) 0.41968(17) 0.2957(3) 0.045(2) Uani 1 1 d D F 2
H92A H 0.5608 0.4569 0.3272 0.068 Uiso 1 1 calc R F 2
H92B H 0.4760 0.3741 0.2471 0.068 Uiso 1 1 calc R F 2
H92C H 0.4459 0.3847 0.3239 0.068 Uiso 1 1 calc R F 2

loop_
_atom_site_aniso_label
_atom_site_aniso_U_11
_atom_site_aniso_U_22
_atom_site_aniso_U_33
_atom_site_aniso_U_23
_atom_site_aniso_U_13
_atom_site_aniso_U_12
Mn1 0.0164(4) 0.0146(4) 0.0214(5) 0.0033(4) 0.0011(4) 0.0055(4)
Cl1 0.0379(10) 0.0234(8) 0.0646(13) 0.0222(8) 0.0030(9) 0.0130(7)
Cl2 0.0224(8) 0.0282(8) 0.0350(10) 0.0071(7) 0.0038(7) 0.0115(7)
Cl3 0.0749(11) 0.0760(11) 0.0297(10) 0.0180(8) 0.0236(9) 0.0617(9)
Cl4 0.0443(10) 0.0537(11) 0.0314(9) 0.0256(8) 0.0103(8) 0.0160(9)
Cl5 0.0645(13) 0.0477(12) 0.0256(10) -0.0003(9) 0.0119(10) 0.0168(10)
Cl6 0.0283(10) 0.0528(12) 0.0300(10) 0.0091(9) -0.0026(8) 0.0047(9)
Cl7 0.0282(8) 0.0226(8) 0.0310(9) 0.0082(7) 0.0116(7) 0.0045(7)
Cl8 0.0348(9) 0.0242(8) 0.0315(9) 0.0132(7) 0.0079(8) 0.0148(7)
Cl9 0.0353(9) 0.0307(9) 0.0213(9) 0.0070(7) 0.0039(7) 0.0134(7)
Cl10 0.0332(8) 0.0336(8) 0.0456(10) 0.0199(8) 0.0093(8) 0.0213(7)
Cl11 0.1008(11) 0.1233(13) 0.0484(10) 0.0570(9) 0.0523(9) 0.0959(10)
Cl12 0.0214(9) 0.0453(10) 0.0537(12) 0.0245(9) -0.0091(9) 0.0062(8)
Cl13 0.0550(11) 0.0386(10) 0.0215(9) 0.0059(8) 0.0130(9) 0.0084(9)
Cl14 0.0295(9) 0.0677(12) 0.0285(10) 0.0091(9) 0.0021(8) 0.0250(8)
Cl15 0.0748(12) 0.0300(9) 0.0310(11) -0.0070(8) -0.0027(10) 0.0297(9)
Cl16 0.0322(8) 0.0249(8) 0.0359(10) 0.0059(7) 0.0053(8) 0.0191(7)
Cl17 0.0196(8) 0.0184(8) 0.0322(9) 0.0018(7) 0.0032(7) 0.0001(7)
Cl18 0.0279(8) 0.0216(8) 0.0293(9) 0.0067(7) 0.0102(7) 0.0076(7)
N1 0.018(3) 0.012(2) 0.019(3) 0.004(2) -0.004(2) -0.003(2)
C2 0.017(3) 0.010(3) 0.021(3) 0.007(2) 0.009(3) 0.004(2)
N3 0.021(3) 0.015(2) 0.032(3) 0.006(2) 0.002(2) 0.007(2)
C4 0.017(3) 0.006(3) 0.021(3) 0.001(2) -0.002(3) 0.001(2)
N5 0.031(3) 0.011(2) 0.021(3) 0.000(2) 0.003(2) 0.011(2)
C6 0.014(2) 0.019(2) 0.030(3) 0.005(2) 0.001(2) -0.0011(19)
C7 0.014(2) 0.019(2) 0.030(3) 0.005(2) 0.001(2) -0.0011(19)
N8 0.021(3) 0.005(2) 0.021(3) 0.001(2) 0.000(2) 0.003(2)
C9 0.019(3) 0.016(3) 0.017(3) 0.006(2) 0.006(3) 0.004(2)
N10 0.019(3) 0.029(3) 0.013(3) 0.007(2) 0.004(2) 0.007(2)
C11 0.022(3) 0.021(3) 0.011(3) -0.004(3) 0.000(3) 0.013(2)
N12 0.026(3) 0.014(2) 0.021(3) 0.005(2) 0.007(2) 0.003(2)
C13 0.018(3) 0.021(3) 0.025(3) 0.011(3) 0.004(3) 0.013(2)
C14 0.031(3) 0.027(3) 0.029(4) 0.015(3) 0.017(3) 0.008(3)
N15 0.033(3) 0.015(2) 0.028(3) 0.007(2) 0.014(2) 0.016(2)
C16 0.019(3) 0.019(3) 0.030(4) 0.001(3) 0.010(3) 0.012(2)
N17 0.028(3) 0.021(3) 0.011(3) -0.003(2) 0.003(2) 0.011(2)
C18 0.010(3) 0.006(3) 0.031(4) 0.007(2) 0.002(3) 0.000(2)
N19 0.023(3) 0.019(3) 0.010(3) -0.001(2) -0.008(2) 0.011(2)
C20 0.015(2) 0.017(2) 0.032(3) 0.0112(19) 0.000(2) 0.0080(17)
C21 0.015(2) 0.017(2) 0.032(3) 0.0112(19) 0.000(2) 0.0080(17)
Mn2 0.0210(5) 0.0177(5) 0.0179(5) 0.0034(4) 0.0040(4) 0.0082(4)
Cl19 0.0190(8) 0.0235(8) 0.0338(9) 0.0091(7) 0.0057(7) 0.0064(7)
Cl20 0.0257(8) 0.0226(8) 0.0259(9) 0.0081(7) 0.0067(7) 0.0097(6)
Cl21 0.0307(9) 0.0302(9) 0.0177(9) -0.0025(7) 0.0016(7) 0.0069(7)
Cl22 0.0451(10) 0.1104(14) 0.0718(13) 0.0612(11) 0.0261(10) 0.0506(10)
Cl23 0.0264(9) 0.0419(10) 0.0963(16) 0.0343(10) 0.0208(10) 0.0176(8)
Cl24 0.0604(11) 0.0404(10) 0.0655(16) -0.0079(10) -0.0033(12) 0.0356(9)
Cl25 0.0594(11) 0.0307(9) 0.0229(9) 0.0121(7) 0.0108(8) 0.0220(8)
Cl26 0.0622(10) 0.0350(8) 0.0319(9) 0.0161(7) 0.0242(8) 0.0331(8)
Cl27 0.0307(10) 0.0419(11) 0.0375(11) 0.0023(9) -0.0089(9) 0.0091(8)
Cl28 0.0282(8) 0.0249(8) 0.0255(9) 0.0075(7) 0.0100(7) 0.0098(7)
Cl29 0.0405(9) 0.0372(9) 0.0583(12) 0.0245(8) 0.0274(8) 0.0286(7)
Cl30 0.0350(9) 0.0204(8) 0.0295(9) 0.0053(7) 0.0105(8) 0.0050(7)
Cl31 0.0710(10) 0.0782(11) 0.0466(11) 0.0356(9) 0.0358(9) 0.0611(9)
Cl32 0.0441(10) 0.0307(9) 0.0617(12) 0.0269(8) 0.0101(9) 0.0166(8)
Cl33 0.0320(8) 0.0411(9) 0.0361(10) 0.0102(8) 0.0045(8) 0.0221(7)
Cl34 0.0519(11) 0.0522(11) 0.0295(11) 0.0075(9) -0.0050(9) 0.0254(9)
Cl35 0.0837(14) 0.0318(10) 0.0286(10) 0.0155(8) 0.0194(10) 0.0112(10)
Cl36 0.0573(11) 0.0280(10) 0.0284(10) 0.0021(8) 0.0156(9) 0.0131(9)
N22 0.029(3) 0.022(3) 0.038(3) 0.015(2) 0.023(2) 0.017(2)
C23 0.019(2) 0.011(2) 0.024(3) -0.0012(18) -0.002(2) 0.0062(18)
N24 0.024(3) 0.012(2) 0.030(3) 0.004(2) 0.000(2) 0.009(2)
C25 0.019(2) 0.011(2) 0.024(3) -0.0012(18) -0.002(2) 0.0062(18)
N26 0.018(2) 0.016(2) 0.024(3) 0.015(2) 0.006(2) 0.006(2)
C27 0.034(3) 0.015(3) 0.022(4) -0.003(3) 0.011(3) 0.011(3)
C28 0.024(3) 0.044(4) 0.042(4) 0.024(3) 0.009(3) 0.023(3)
N29 0.022(3) 0.015(3) 0.020(3) 0.003(2) 0.004(2) 0.006(2)
C30 0.022(2) 0.022(2) 0.024(2) 0.0129(18) 0.0131(18) 0.0174(17)
N31 0.034(3) 0.015(3) 0.018(3) 0.004(2) -0.001(2) 0.010(2)
C32 0.022(2) 0.022(2) 0.024(2) 0.0129(18) 0.0131(18) 0.0174(17)
N33 0.020(3) 0.021(3) 0.016(3) -0.001(2) 0.005(2) 0.009(2)
C34 0.029(3) 0.019(3) 0.019(3) 0.003(3) 0.006(3) 0.008(3)
C35 0.035(4) 0.015(3) 0.030(4) 0.003(3) 0.013(3) 0.006(3)
N36 0.0189(18) 0.0140(17) 0.015(2) -0.0048(15) -0.0041(16) 0.0077(14)
C37 0.024(2) 0.010(2) 0.021(2) 0.0077(17) 0.0048(19) 0.0055(17)
N38 0.036(3) 0.012(3) 0.030(3) 0.004(2) 0.018(3) 0.009(2)
C39 0.024(2) 0.010(2) 0.021(2) 0.0077(17) 0.0048(19) 0.0055(17)
N40 0.0189(18) 0.0140(17) 0.015(2) -0.0048(15) -0.0041(16) 0.0077(14)
C41 0.046(3) 0.027(3) 0.032(3) 0.020(3) 0.030(3) 0.027(3)
C42 0.045(4) 0.031(4) 0.034(4) 0.017(3) 0.013(3) 0.015(3)
Mn3 0.0267(5) 0.0223(5) 0.0219(5) 0.0085(4) 0.0096(4) 0.0131(4)
Cl37 0.0190(8) 0.0397(10) 0.0410(11) 0.0108(8) 0.0062(8) 0.0120(7)
Cl38 0.0254(8) 0.0238(8) 0.0379(10) 0.0106(7) 0.0093(8) 0.0090(7)
Cl39 0.0464(10) 0.0549(11) 0.0246(10) 0.0083(8) 0.0031(8) 0.0268(9)
Cl40 0.0581(10) 0.0549(10) 0.0564(12) 0.0306(9) 0.0276(9) 0.0420(8)
Cl41 0.0670(13) 0.1333(19) 0.0326(13) -0.0250(13) -0.0037(11) 0.0629(13)
Cl42 0.0879(12) 0.0502(11) 0.1542(18) 0.0570(11) 0.1011(12) 0.0444(9)
Cl43 0.0238(9) 0.0367(10) 0.0236(9) 0.0005(8) -0.0029(8) 0.0033(8)
Cl44 0.0327(9) 0.0489(10) 0.0281(10) 0.0004(8) 0.0063(8) 0.0216(8)
Cl45 0.0589(11) 0.0473(11) 0.0248(9) 0.0154(8) 0.0150(9) 0.0207(9)
Cl46 0.0325(8) 0.0325(9) 0.0571(12) 0.0170(8) 0.0171(8) 0.0224(7)
Cl47 0.0254(8) 0.0271(8) 0.0224(9) 0.0091(7) 0.0017(7) 0.0057(7)
Cl48 0.0318(9) 0.0289(9) 0.0210(9) 0.0026(7) 0.0050(7) 0.0103(7)
Cl49 0.0443(10) 0.0412(10) 0.0240(9) 0.0108(7) 0.0089(8) 0.0208(8)
Cl50 0.0703(11) 0.0693(11) 0.0283(10) 0.0161(8) 0.0251(9) 0.0506(9)
Cl51 0.0713(15) 0.0251(11) 0.0511(13) -0.0023(10) 0.0139(12) -0.0002(10)
Cl52 0.0472(10) 0.0242(9) 0.0912(16) 0.0178(10) 0.0357(11) 0.0167(8)
Cl53 0.0399(10) 0.0467(10) 0.0495(13) -0.0042(9) -0.0094(10) 0.0297(8)
Cl54 0.0799(11) 0.1026(13) 0.0436(11) 0.0387(9) 0.0356(9) 0.0766(9)
N43 0.023(3) 0.027(3) 0.023(3) 0.011(2) 0.002(2) 0.013(2)
C44 0.029(2) 0.019(2) 0.017(2) 0.0108(17) 0.0071(19) 0.0109(19)
N45 0.014(2) 0.034(3) 0.023(3) 0.012(2) 0.011(2) 0.010(2)
C46 0.029(2) 0.019(2) 0.017(2) 0.0108(17) 0.0071(19) 0.0109(19)
N47 0.039(3) 0.025(3) 0.032(3) 0.025(2) 0.023(2) 0.018(2)
C48 0.015(3) 0.034(3) 0.025(4) 0.011(3) 0.007(3) 0.016(3)
C49 0.040(4) 0.044(4) 0.018(4) 0.009(3) 0.011(3) 0.020(3)
N50 0.018(3) 0.036(3) 0.017(3) 0.002(2) 0.004(2) 0.012(2)
C51 0.019(3) 0.016(3) 0.019(3) 0.006(2) 0.007(3) 0.006(2)
N52 0.026(3) 0.015(2) 0.024(3) 0.008(2) 0.009(2) 0.010(2)
C53 0.016(3) 0.024(3) 0.024(3) 0.015(3) 0.006(3) 0.012(2)
N54 0.016(2) 0.030(3) 0.025(3) 0.013(2) 0.008(2) 0.013(2)
C55 0.022(3) 0.017(3) 0.022(3) 0.009(3) -0.002(3) 0.000(3)
C56 0.022(3) 0.026(3) 0.031(4) 0.020(3) 0.009(3) 0.016(2)
N57 0.037(3) 0.028(3) 0.036(3) 0.024(2) 0.024(2) 0.023(2)
C58 0.020(2) 0.022(2) 0.017(2) 0.0043(18) 0.0121(19) 0.0032(19)
N59 0.027(3) 0.015(2) 0.024(3) 0.006(2) 0.007(2) 0.011(2)
C60 0.020(2) 0.022(2) 0.017(2) 0.0043(18) 0.0121(19) 0.0032(19)
N61 0.023(2) 0.030(3) 0.021(3) 0.015(2) 0.007(2) 0.020(2)
C62 0.032(3) 0.028(3) 0.029(4) 0.010(3) 0.007(3) 0.017(3)
C63 0.031(3) 0.019(3) 0.037(4) 0.008(3) 0.011(3) 0.018(3)
Mn4 0.0210(5) 0.0189(5) 0.0158(5) 0.0023(4) 0.0041(4) 0.0097(4)
Cl55 0.1387(12) 0.0549(8) 0.0336(8) -0.0027(6) 0.0036(8) 0.0453(8)
Cl56 0.1387(12) 0.0549(8) 0.0336(8) -0.0027(6) 0.0036(8) 0.0453(8)
Cl57 0.1387(12) 0.0549(8) 0.0336(8) -0.0027(6) 0.0036(8) 0.0453(8)
Cl58 0.0288(8) 0.0216(8) 0.0185(8) 0.0039(6) 0.0012(7) 0.0090(7)
Cl59 0.0292(8) 0.0345(8) 0.0293(9) 0.0100(7) 0.0088(7) 0.0225(7)
Cl60 0.0315(8) 0.0270(8) 0.0257(9) 0.0128(7) 0.0100(7) 0.0101(7)
Cl61 0.0340(9) 0.0524(10) 0.0269(10) 0.0047(8) 0.0028(8) 0.0297(8)
Cl62 0.0317(8) 0.0372(9) 0.0261(9) 0.0058(7) 0.0105(7) 0.0180(7)
Cl63 0.0494(10) 0.0234(8) 0.0546(12) 0.0128(8) 0.0250(9) 0.0205(7)
Cl64 0.0317(9) 0.0246(9) 0.0225(9) 0.0016(7) 0.0008(8) 0.0074(7)
Cl65 0.0421(9) 0.0479(9) 0.0218(8) 0.0134(7) 0.0179(7) 0.0318(7)
Cl66 0.0352(8) 0.0336(8) 0.0248(9) 0.0136(7) 0.0104(7) 0.0223(7)
Cl67 0.0182(8) 0.0287(9) 0.0569(13) 0.0064(9) 0.0057(9) 0.0045(7)
Cl68 0.0237(8) 0.0212(8) 0.0340(10) 0.0053(7) 0.0040(7) 0.0077(7)
Cl69 0.0653(12) 0.0346(10) 0.0218(10) -0.0004(8) 0.0017(9) 0.0240(9)
Cl70 0.0695(9) 0.0517(8) 0.0920(13) 0.0180(9) 0.0395(9) 0.0409(7)
Cl71 0.0695(9) 0.0517(8) 0.0920(13) 0.0180(9) 0.0395(9) 0.0409(7)
Cl72 0.0695(9) 0.0517(8) 0.0920(13) 0.0180(9) 0.0395(9) 0.0409(7)
Cl7A 0.0695(9) 0.0517(8) 0.0920(13) 0.0180(9) 0.0395(9) 0.0409(7)
Cl7B 0.0695(9) 0.0517(8) 0.0920(13) 0.0180(9) 0.0395(9) 0.0409(7)
Cl7C 0.0695(9) 0.0517(8) 0.0920(13) 0.0180(9) 0.0395(9) 0.0409(7)
N64 0.028(3) 0.009(2) 0.014(3) -0.001(2) 0.003(2) 0.003(2)
C65 0.029(3) 0.032(3) 0.011(3) 0.006(3) 0.010(3) 0.016(3)
N66 0.036(3) 0.016(2) 0.012(3) 0.003(2) -0.002(2) 0.013(2)
C67 0.027(3) 0.025(3) 0.028(4) 0.012(3) 0.018(3) 0.016(3)
N68 0.021(3) 0.033(3) 0.012(3) 0.010(2) -0.002(2) 0.011(2)
C69 0.033(4) 0.061(5) 0.025(4) 0.011(3) 0.007(3) 0.025(3)
C70 0.028(3) 0.028(3) 0.023(4) 0.008(3) 0.001(3) 0.019(3)
N71 0.013(2) 0.013(2) 0.009(2) 0.0013(19) -0.001(2) 0.0026(19)
C72 0.025(3) 0.010(3) 0.025(4) 0.003(3) 0.012(3) 0.005(3)
N73 0.019(2) 0.027(3) 0.016(3) 0.005(2) 0.006(2) 0.014(2)
C74 0.025(3) 0.014(3) 0.034(4) 0.008(3) 0.024(3) 0.011(2)
N75 0.025(3) 0.011(2) 0.025(3) 0.003(2) 0.006(2) 0.010(2)
C76 0.020(2) 0.029(2) 0.007(2) 0.0001(18) 0.0018(18) 0.0111(19)
C77 0.020(2) 0.029(2) 0.007(2) 0.0001(18) 0.0018(18) 0.0111(19)
N78 0.0230(18) 0.0134(17) 0.0141(19) 0.0010(14) 0.0060(15) 0.0098(14)
C79 0.019(3) 0.029(3) 0.016(3) 0.010(3) 0.001(3) 0.008(3)
N80 0.015(3) 0.017(3) 0.041(4) -0.003(3) -0.004(3) 0.007(2)
C81 0.015(3) 0.030(4) 0.021(4) -0.008(3) 0.001(3) 0.012(3)
N82 0.0230(18) 0.0134(17) 0.0141(19) 0.0010(14) 0.0060(15) 0.0098(14)
C83 0.025(3) 0.031(3) 0.019(3) -0.004(2) 0.008(2) 0.010(2)
C84 0.025(3) 0.031(3) 0.019(3) -0.004(2) 0.008(2) 0.010(2)
C84' 0.025(3) 0.031(3) 0.019(3) -0.004(2) 0.008(2) 0.010(2)
S1 0.0344(13) 0.0401(13) 0.0311(13) 0.0171(10) 0.0007(11) 0.0160(10)
S1' 0.0344(13) 0.0401(13) 0.0311(13) 0.0171(10) 0.0007(11) 0.0160(10)
O1 0.045(2) 0.054(3) 0.032(3) 0.023(2) 0.015(2) 0.039(2)
C85 0.078(4) 0.149(5) 0.093(5) 0.076(4) 0.046(4) 0.084(4)
C86 0.078(4) 0.149(5) 0.093(5) 0.076(4) 0.046(4) 0.084(4)
C86' 0.078(4) 0.149(5) 0.093(5) 0.076(4) 0.046(4) 0.084(4)
S2 0.0429(12) 0.0732(14) 0.0659(14) 0.0463(11) -0.0032(11) 0.0129(11)
O2 0.042(3) 0.041(3) 0.051(3) 0.030(2) 0.002(2) 0.018(2)
C87 0.051(5) 0.089(6) 0.087(5) 0.062(4) 0.024(4) 0.016(4)
C88 0.051(5) 0.089(6) 0.087(5) 0.062(4) 0.024(4) 0.016(4)
C87' 0.051(5) 0.089(6) 0.087(5) 0.062(4) 0.024(4) 0.016(4)
C88' 0.051(5) 0.089(6) 0.087(5) 0.062(4) 0.024(4) 0.016(4)
S3 0.0299(13) 0.0382(14) 0.0332(15) -0.0043(11) 0.0047(11) 0.0111(11)
S3' 0.0299(13) 0.0382(14) 0.0332(15) -0.0043(11) 0.0047(11) 0.0111(11)
O3 0.045(3) 0.036(3) 0.023(3) -0.003(2) 0.011(2) 0.023(2)
C89 0.062(5) 0.043(5) 0.064(6) 0.001(4) 0.024(4) 0.006(4)
C90 0.062(5) 0.043(5) 0.064(6) 0.001(4) 0.024(4) 0.006(4)
C89' 0.062(5) 0.043(5) 0.064(6) 0.001(4) 0.024(4) 0.006(4)
C90' 0.062(5) 0.043(5) 0.064(6) 0.001(4) 0.024(4) 0.006(4)
S4 0.0592(11) 0.0406(10) 0.0216(10) 0.0094(8) 0.0134(9) 0.0317(9)
O4 0.038(2) 0.032(2) 0.021(3) 0.004(2) 0.003(2) 0.020(2)
C91 0.063(4) 0.076(5) 0.031(4) 0.012(4) 0.014(4) 0.057(4)
C92 0.071(5) 0.042(4) 0.049(5) 0.027(3) 0.029(4) 0.040(3)

loop_
_atom_type_symbol
_atom_type_description
_atom_type_scat_dispersion_real
_atom_type_scat_dispersion_imag
_atom_type_scat_source
C C 0.0033 0.0016 'International Tables Vol C Tables 4.2.6.8 and 6.1.1.4'
H H 0.0000 0.0000 'International Tables Vol C Tables 4.2.6.8 and 6.1.1.4'
N N 0.0061 0.0033 'International Tables Vol C Tables 4.2.6.8 and 6.1.1.4'
O O 0.0106 0.0060 'International Tables Vol C Tables 4.2.6.8 and 6.1.1.4'
S S 0.1246 0.1234 'International Tables Vol C Tables 4.2.6.8 and 6.1.1.4'
Cl Cl 0.1484 0.1585 'International Tables Vol C Tables 4.2.6.8 and 6.1.1.4'
Mn Mn 0.3368 0.7283 'International Tables Vol C Tables 4.2.6.8 and 6.1.1.4'

loop_
_geom_angle_atom_site_label_1
_geom_angle_atom_site_label_2
_geom_angle_atom_site_label_3
_geom_angle
N5 Mn1 N1 85.0(2)
N5 Mn1 N12 90.6(2)
N1 Mn1 N12 172.0(2)
N5 Mn1 N15 173.4(2)
N1 Mn1 N15 89.7(2)
N12 Mn1 N15 95.0(2)
N5 Mn1 N8 96.8(2)
N1 Mn1 N8 89.2(2)
N12 Mn1 N8 84.7(2)
N15 Mn1 N8 87.1(2)
N5 Mn1 N19 90.2(2)
N1 Mn1 N19 98.7(2)
N12 Mn1 N19 88.0(2)
N15 Mn1 N19 86.6(2)
N8 Mn1 N19 169.9(2)
C2 N1 Mn1 130.2(4)
C2 N1 H1 114.9
Mn1 N1 H1 114.9
N1 C2 N3 127.0(6)
N1 C2 C6 120.8(6)
N3 C2 C6 112.0(5)
C4 N3 C2 117.9(6)
N5 C4 N3 128.7(6)
N5 C4 C7 121.9(6)
N3 C4 C7 109.3(6)
C4 N5 Mn1 130.3(4)
C4 N5 H5 114.9
Mn1 N5 H5 114.9
C2 C6 Cl3 112.5(5)
C2 C6 Cl1 106.4(4)
Cl3 C6 Cl1 109.9(4)
C2 C6 Cl2 110.6(4)
Cl3 C6 Cl2 108.2(4)
Cl1 C6 Cl2 109.1(4)
C4 C7 Cl5 115.0(5)
C4 C7 Cl4 106.5(4)
Cl5 C7 Cl4 111.0(4)
C4 C7 Cl6 108.0(5)
Cl5 C7 Cl6 107.6(3)
Cl4 C7 Cl6 108.5(4)
C9 N8 Mn1 129.7(5)
C9 N8 H8 115.1
Mn1 N8 H8 115.1
N8 C9 N10 127.2(6)
N8 C9 C13 121.5(6)
N10 C9 C13 111.2(6)
C11 N10 C9 118.2(6)
N12 C11 N10 129.2(7)
N12 C11 C14 121.4(6)
N10 C11 C14 109.4(6)
C11 N12 Mn1 129.0(5)
C11 N12 H12 115.5
Mn1 N12 H12 115.5
C9 C13 Cl7 114.2(5)
C9 C13 Cl8 112.5(5)
Cl7 C13 Cl8 108.8(3)
C9 C13 Cl9 105.8(4)
Cl7 C13 Cl9 108.1(4)
Cl8 C13 Cl9 107.1(3)
C11 C14 Cl11 110.8(5)
C11 C14 Cl12 106.9(4)
Cl11 C14 Cl12 111.2(4)
C11 C14 Cl10 112.0(5)
Cl11 C14 Cl10 108.1(4)
Cl12 C14 Cl10 107.9(4)
C16 N15 Mn1 128.8(5)
C16 N15 H15 115.6
Mn1 N15 H15 115.6
N15 C16 N17 126.4(6)
N15 C16 C20 121.4(6)
N17 C16 C20 112.2(5)
C18 N17 C16 120.9(5)
N19 C18 N17 127.9(6)
N19 C18 C21 118.7(6)
N17 C18 C21 113.4(5)
C18 N19 Mn1 126.9(5)
C18 N19 H19 116.5
Mn1 N19 H19 116.5
C16 C20 Cl15 112.2(5)
C16 C20 Cl13 111.5(4)
Cl15 C20 Cl13 109.3(4)
C16 C20 Cl14 105.2(5)
Cl15 C20 Cl14 110.3(3)
Cl13 C20 Cl14 108.3(4)
C18 C21 Cl18 112.8(4)
C18 C21 Cl17 111.9(4)
Cl18 C21 Cl17 109.8(4)
C18 C21 Cl16 105.1(4)
Cl18 C21 Cl16 108.5(3)
Cl17 C21 Cl16 108.5(3)
N33 Mn2 N36 97.6(2)
N33 Mn2 N40 89.4(2)
N36 Mn2 N40 85.9(2)
N33 Mn2 N29 85.9(2)
N36 Mn2 N29 90.9(2)
N40 Mn2 N29 173.9(2)
N33 Mn2 N22 170.1(2)
N36 Mn2 N22 89.2(2)
N40 Mn2 N22 98.4(2)
N29 Mn2 N22 86.7(2)
N33 Mn2 N26 87.7(2)
N36 Mn2 N26 172.18(18)
N40 Mn2 N26 88.5(2)
N29 Mn2 N26 95.2(2)
N22 Mn2 N26 86.3(2)
C23 N22 Mn2 125.4(5)
C23 N22 H22 117.3
Mn2 N22 H22 117.3
N22 C23 N24 129.1(7)
N22 C23 C27 117.3(6)
N24 C23 C27 113.5(6)
C25 N24 C23 118.8(6)
N24 C25 N26 129.1(6)
N24 C25 C28 114.6(6)
N26 C25 C28 116.2(6)
C25 N26 Mn2 125.7(5)
C25 N26 H26 117.2
Mn2 N26 H26 117.2
C23 C27 Cl20 112.4(5)
C23 C27 Cl19 111.3(5)
Cl20 C27 Cl19 109.1(3)
C23 C27 Cl21 106.4(4)
Cl20 C27 Cl21 108.9(4)
Cl19 C27 Cl21 108.7(4)
C25 C28 Cl22 115.4(5)
C25 C28 Cl23 111.3(5)
Cl22 C28 Cl23 107.8(3)
C25 C28 Cl24 107.1(4)
Cl22 C28 Cl24 106.5(4)
Cl23 C28 Cl24 108.4(4)
C30 N29 Mn2 128.9(5)
C30 N29 H29 115.5
Mn2 N29 H29 115.5
N29 C30 N31 128.8(6)
N29 C30 C34 120.9(6)
N31 C30 C34 110.1(5)
C32 N31 C30 118.6(5)
N31 C32 N33 127.7(6)
N31 C32 C35 114.0(5)
N33 C32 C35 118.3(6)
C32 N33 Mn2 128.5(5)
C32 N33 H33 115.8
Mn2 N33 H33 115.8
C30 C34 Cl26 111.1(5)
C30 C34 Cl25 112.6(4)
Cl26 C34 Cl25 109.5(4)
C30 C34 Cl27 106.5(5)
Cl26 C34 Cl27 109.6(3)
Cl25 C34 Cl27 107.4(4)
C32 C35 Cl29 106.7(5)
C32 C35 Cl30 110.2(5)
Cl29 C35 Cl30 109.5(4)
C32 C35 Cl28 113.9(5)
Cl29 C35 Cl28 109.9(4)
Cl30 C35 Cl28 106.7(4)
C37 N36 Mn2 128.3(4)
C37 N36 H36 115.9
Mn2 N36 H36 115.9
N36 C37 N38 128.3(6)
N36 C37 C41 121.2(5)
N38 C37 C41 110.5(6)
C39 N38 C37 118.6(6)
N40 C39 N38 129.3(6)
N40 C39 C42 118.1(6)
N38 C39 C42 112.5(6)
C39 N40 Mn2 128.4(4)
C39 N40 H40 115.8
Mn2 N40 H40 115.8
C37 C41 Cl31 112.5(5)
C37 C41 Cl32 105.8(4)
Cl31 C41 Cl32 111.5(4)
C37 C41 Cl33 110.5(4)
Cl31 C41 Cl33 108.5(4)
Cl32 C41 Cl33 107.9(4)
C39 C42 Cl36 113.8(5)
C39 C42 Cl34 111.7(5)
Cl36 C42 Cl34 106.7(3)
C39 C42 Cl35 107.4(4)
Cl36 C42 Cl35 108.7(4)
Cl34 C42 Cl35 108.3(4)
N61 Mn3 N47 172.8(2)
N61 Mn3 N57 86.1(2)
N47 Mn3 N57 88.8(2)
N61 Mn3 N50 88.8(2)
N47 Mn3 N50 96.7(2)
N57 Mn3 N50 172.9(2)
N61 Mn3 N54 98.6(2)
N47 Mn3 N54 86.5(2)
N57 Mn3 N54 90.6(2)
N50 Mn3 N54 85.3(2)
N61 Mn3 N43 89.0(2)
N47 Mn3 N43 86.6(2)
N57 Mn3 N43 96.9(2)
N50 Mn3 N43 87.9(2)
N54 Mn3 N43 169.7(2)
C44 N43 Mn3 125.9(5)
C44 N43 H43 117.0
Mn3 N43 H43 117.0
N43 C44 N45 130.3(5)
N43 C44 C48 118.2(6)
N45 C44 C48 111.5(5)
C44 N45 C46 117.3(5)
N47 C46 N45 128.2(6)
N47 C46 C49 117.6(6)
N45 C46 C49 114.1(6)
C46 N47 Mn3 128.3(5)
C46 N47 H47 115.8
Mn3 N47 H47 115.8
C44 C48 Cl37 112.8(5)
C44 C48 Cl39 107.0(5)
Cl37 C48 Cl39 109.0(3)
C44 C48 Cl38 111.2(4)
Cl37 C48 Cl38 108.3(4)
Cl39 C48 Cl38 108.5(4)
C46 C49 Cl40 109.1(5)
C46 C49 Cl41 111.3(5)
Cl40 C49 Cl41 109.3(4)
C46 C49 Cl42 112.6(5)
Cl40 C49 Cl42 107.2(4)
Cl41 C49 Cl42 107.3(4)
C51 N50 Mn3 126.5(4)
C51 N50 H50 116.7
Mn3 N50 H50 116.7
N50 C51 N52 129.6(6)
N50 C51 C55 116.2(5)
N52 C51 C55 114.2(6)
C51 N52 C53 120.0(6)
N54 C53 N52 127.2(6)
N54 C53 C56 118.0(5)
N52 C53 C56 114.8(6)
C53 N54 Mn3 125.5(4)
C53 N54 H54 117.3
Mn3 N54 H54 117.3
C51 C55 Cl45 112.4(4)
C51 C55 Cl43 110.7(5)
Cl45 C55 Cl43 110.0(4)
C51 C55 Cl44 106.9(4)
Cl45 C55 Cl44 107.8(4)
Cl43 C55 Cl44 109.0(3)
C53 C56 Cl47 111.3(5)
C53 C56 Cl48 112.9(5)
Cl47 C56 Cl48 110.0(3)
C53 C56 Cl46 104.6(4)
Cl47 C56 Cl46 109.6(4)
Cl48 C56 Cl46 108.2(4)
C58 N57 Mn3 126.8(5)
C58 N57 H57 116.6
Mn3 N57 H57 116.6
N59 C58 N57 129.5(6)
N59 C58 C62 112.9(6)
N57 C58 C62 117.5(6)
C58 N59 C60 120.3(6)
N61 C60 N59 125.4(6)
N61 C60 C63 122.1(6)
N59 C60 C63 112.4(6)
C60 N61 Mn3 130.4(5)
C60 N61 H61 114.8
Mn3 N61 H61 114.8
C58 C62 Cl50 113.5(5)
C58 C62 Cl49 112.2(5)
Cl50 C62 Cl49 110.2(4)
C58 C62 Cl51 105.0(5)
Cl50 C62 Cl51 107.5(4)
Cl49 C62 Cl51 108.0(3)
C60 C63 Cl52 106.6(5)
C60 C63 Cl54 112.0(5)
Cl52 C63 Cl54 109.7(3)
C60 C63 Cl53 112.9(4)
Cl52 C63 Cl53 108.6(4)
Cl54 C63 Cl53 106.9(4)
N68 Mn4 N75 89.4(2)
N68 Mn4 N82 86.7(2)
N75 Mn4 N82 89.8(2)
N68 Mn4 N71 97.7(2)
N75 Mn4 N71 85.4(2)
N82 Mn4 N71 173.5(2)
N68 Mn4 N64 86.6(2)
N75 Mn4 N64 173.7(2)
N82 Mn4 N64 94.9(2)
N71 Mn4 N64 90.2(2)
N68 Mn4 N78 169.4(2)
N75 Mn4 N78 98.7(2)
N82 Mn4 N78 86.4(2)
N71 Mn4 N78 89.9(2)
N64 Mn4 N78 85.9(2)
C65 N64 Mn4 127.9(3)
C65 N64 H64 116.1
Mn4 N64 H64 116.1
N64 C65 N66 129.0(4)
N64 C65 C69 118.3(5)
N66 C65 C69 112.5(5)
C65 N66 C67 117.8(5)
N68 C67 N66 128.0(6)
N68 C67 C70 122.5(6)
N66 C67 C70 109.5(6)
C67 N68 Mn4 128.9(4)
C67 N68 H68 115.6
Mn4 N68 H68 115.6
C65 C69 Cl55 115.7(5)
C65 C69 Cl57 106.6(4)
Cl55 C69 Cl57 109.4(4)
C65 C69 Cl56 108.1(5)
Cl55 C69 Cl56 108.6(3)
Cl57 C69 Cl56 108.2(4)
C67 C70 Cl60 113.5(5)
C67 C70 Cl58 111.6(5)
Cl60 C70 Cl58 108.5(3)
C67 C70 Cl59 106.6(4)
Cl60 C70 Cl59 108.3(4)
Cl58 C70 Cl59 108.2(4)
C72 N71 Mn4 128.9(5)
C72 N71 H71 115.6
Mn4 N71 H71 115.6
N71 C72 N73 129.1(7)
N71 C72 C76 119.4(6)
N73 C72 C76 111.5(6)
C72 N73 C74 118.1(6)
N75 C74 N73 128.0(6)
N75 C74 C77 119.6(6)
N73 C74 C77 112.3(6)
C74 N75 Mn4 129.5(5)
C74 N75 H75 115.3
Mn4 N75 H75 115.3
C72 C76 Cl62 112.6(5)
C72 C76 Cl63 106.2(4)
Cl62 C76 Cl63 109.2(3)
C72 C76 Cl61 112.3(4)
Cl62 C76 Cl61 107.0(3)
Cl63 C76 Cl61 109.4(4)
C74 C77 Cl66 112.8(5)
C74 C77 Cl65 113.8(4)
Cl66 C77 Cl65 107.2(4)
C74 C77 Cl64 106.3(4)
Cl66 C77 Cl64 108.5(3)
Cl65 C77 Cl64 108.0(3)
C79 N78 Mn4 125.4(5)
C79 N78 H78 117.3
Mn4 N78 H78 117.3
N78 C79 N80 130.1(6)
N78 C79 C83 119.1(6)
N80 C79 C83 110.8(5)
C81 N80 C79 118.5(4)
N82 C81 N80 127.9(4)
N82 C81 C84 119.6(3)
N80 C81 C84 111.0(3)
N82 C81 C84' 119.3(3)
N80 C81 C84' 111.5(3)
C81 N82 Mn4 127.4(3)
C81 N82 H82 116.3
Mn4 N82 H82 116.3
C79 C83 Cl67 112.0(5)
C79 C83 Cl68 111.4(4)
Cl67 C83 Cl68 110.2(4)
C79 C83 Cl69 104.8(5)
Cl67 C83 Cl69 109.3(3)
Cl68 C83 Cl69 108.9(4)
C81 C84 Cl72 107.1(3)
C81 C84 Cl70 110.1(3)
Cl72 C84 Cl70 108.41(16)
C81 C84 Cl71 114.30(19)
Cl72 C84 Cl71 108.29(18)
Cl70 C84 Cl71 108.51(17)
C81 C84' Cl7B 114.5(2)
C81 C84' Cl7C 106.0(2)
Cl7B C84' Cl7C 107.50(17)
C81 C84' Cl7A 113.8(3)
Cl7B C84' Cl7A 107.07(17)
Cl7C C84' Cl7A 107.63(16)
O1 S1 C85 107.51(16)
O1 S1 C86 107.88(16)
C85 S1 C86 101.28(13)
O1 S1 H85F 118.3
C86 S1 H85F 119.8
O1 S1' C86' 108.71(16)
O1 S1' C85 107.43(16)
C86' S1' C85 101.31(17)
O1 S1' H85B 117.5
C86' S1' H85B 120.1
S1 C85 H85A 110.3
S1' C85 H85A 127.0
S1 C85 H85B 109.2
H85A C85 H85B 109.5
S1 C85 H85C 109.0
S1' C85 H85C 119.2
H85A C85 H85C 109.5
H85B C85 H85C 109.5
S1 C85 H85D 126.4
S1' C85 H85D 110.0
H85C C85 H85D 124.2
S1 C85 H85E 119.6
S1' C85 H85E 108.7
H85A C85 H85E 123.9
H85D C85 H85E 109.5
S1' C85 H85F 109.8
H85D C85 H85F 109.5
H85E C85 H85F 109.5
S1' C86' H86D 109.5
S1' C86' H86E 109.5
H86D C86' H86E 109.5
S1' C86' H86F 109.5
H86D C86' H86F 109.5
H86E C86' H86F 109.5
O2 S2 C87 109.45(17)
O2 S2 C87' 109.46(14)
C87 S2 C87' 136.1(2)
O2 S2 C88' 109.16(18)
C87 S2 C88' 83.53(18)
C87' S2 C88' 102.09(16)
O2 S2 C88 108.99(18)
C87 S2 C88 102.19(15)
C87' S2 C88 83.6(2)
S2 C87 H87A 109.5
S2 C87 H87B 109.5
S2 C87 H87C 109.5
S2 C88 H88A 109.5
S2 C88 H88B 109.5
S2 C88 H88C 109.5
S2 C87' H87D 109.5
S2 C87' H87E 109.5
H87D C87' H87E 109.5
S2 C87' H87F 109.5
H87D C87' H87F 109.5
H87E C87' H87F 109.5
S2 C88' H88D 109.5
S2 C88' H88E 109.5
H88D C88' H88E 109.5
S2 C88' H88F 109.5
H88D C88' H88F 109.5
H88E C88' H88F 109.5
O3 S3 C90 108.66(18)
O3 S3 C89 108.44(17)
C90 S3 C89 101.57(15)
O3 S3' C90' 109.3(2)
O3 S3' C89' 109.23(19)
C90' S3' C89' 101.98(18)
S3' C89' H89D 109.5
S3' C89' H89E 109.5
H89D C89' H89E 109.5
S3' C89' H89F 109.5
H89D C89' H89F 109.5
H89E C89' H89F 109.5
S3' C90' H90D 109.5
S3' C90' H90E 109.5
H90D C90' H90E 109.5
S3' C90' H90F 109.5
H90D C90' H90F 109.5
H90E C90' H90F 109.5
O4 S4 C91 108.30(17)
O4 S4 C92 108.09(18)
C91 S4 C92 101.12(14)
S4 C91 H91A 109.5
S4 C91 H911 109.5
H91A C91 H911 109.5
S4 C91 H91C 109.5
H91A C91 H91C 109.5
H911 C91 H91C 109.5
S4 C92 H92A 109.5
S4 C92 H92B 109.5
H92A C92 H92B 109.5
S4 C92 H92C 109.5
H92A C92 H92C 109.5
H92B C92 H92C 109.5

loop_
_geom_bond_atom_site_label_1
_geom_bond_atom_site_label_2
_geom_bond_distance
Mn1 N5 1.949(5)
Mn1 N1 1.952(6)
Mn1 N12 1.956(6)
Mn1 N15 1.962(5)
Mn1 N8 1.963(5)
Mn1 N19 1.966(5)
Cl1 C6 1.764(7)
Cl2 C6 1.781(6)
Cl3 C6 1.747(8)
Cl4 C7 1.763(7)
Cl5 C7 1.726(7)
Cl6 C7 1.802(6)
Cl7 C13 1.753(6)
Cl8 C13 1.786(7)
Cl9 C13 1.803(6)
Cl10 C14 1.786(7)
Cl11 C14 1.734(7)
Cl12 C14 1.757(6)
Cl13 C20 1.749(7)
Cl14 C20 1.799(7)
Cl15 C20 1.730(7)
Cl16 C21 1.798(7)
Cl17 C21 1.758(5)
Cl18 C21 1.757(7)
N1 C2 1.288(8)
N1 H1 0.8800
C2 N3 1.366(8)
C2 C6 1.556(10)
N3 C4 1.350(8)
C4 N5 1.257(8)
C4 C7 1.575(9)
N5 H5 0.8800
N8 C9 1.272(8)
N8 H8 0.8800
C9 N10 1.344(9)
C9 C13 1.506(9)
N10 C11 1.333(9)
C11 N12 1.274(8)
C11 C14 1.580(10)
N12 H12 0.8800
N15 C16 1.274(7)
N15 H15 0.8800
C16 N17 1.377(9)
C16 C20 1.562(9)
N17 C18 1.314(8)
C18 N19 1.301(7)
C18 C21 1.547(9)
N19 H19 0.8800
Mn2 N33 1.920(5)
Mn2 N36 1.961(5)
Mn2 N40 1.967(5)
Mn2 N29 1.967(5)
Mn2 N22 1.968(6)
Mn2 N26 1.968(5)
Cl19 C27 1.766(7)
Cl20 C27 1.761(7)
Cl21 C27 1.783(6)
Cl22 C28 1.729(8)
Cl23 C28 1.776(7)
Cl24 C28 1.778(7)
Cl25 C34 1.765(7)
Cl26 C34 1.743(7)
Cl27 C34 1.790(6)
Cl28 C35 1.784(8)
Cl29 C35 1.759(8)
Cl30 C35 1.781(6)
Cl31 C41 1.726(7)
Cl32 C41 1.763(7)
Cl33 C41 1.788(6)
Cl34 C42 1.793(8)
Cl35 C42 1.807(8)
Cl36 C42 1.743(8)
N22 C23 1.308(9)
N22 H22 0.8800
C23 N24 1.338(9)
C23 C27 1.556(10)
N24 C25 1.308(9)
C25 N26 1.337(8)
C25 C28 1.533(10)
N26 H26 0.8800
N29 C30 1.289(7)
N29 H29 0.8800
C30 N31 1.343(8)
C30 C34 1.546(9)
N31 C32 1.323(8)
C32 N33 1.354(7)
C32 C35 1.538(10)
N33 H33 0.8800
N36 C37 1.292(8)
N36 H36 0.8800
C37 N38 1.349(8)
C37 C41 1.571(10)
N38 C39 1.336(9)
C39 N40 1.285(8)
C39 C42 1.527(9)
N40 H40 0.8800
Mn3 N61 1.946(5)
Mn3 N47 1.952(6)
Mn3 N57 1.962(5)
Mn3 N50 1.972(5)
Mn3 N54 1.976(5)
Mn3 N43 1.987(5)
Cl37 C48 1.756(7)
Cl38 C48 1.789(7)
Cl39 C48 1.770(7)
Cl40 C49 1.745(8)
Cl41 C49 1.766(6)
Cl42 C49 1.800(7)
Cl43 C55 1.769(6)
Cl44 C55 1.788(8)
Cl45 C55 1.748(7)
Cl46 C56 1.799(7)
Cl47 C56 1.741(7)
Cl48 C56 1.768(6)
Cl49 C62 1.764(8)
Cl50 C62 1.751(8)
Cl51 C62 1.794(6)
Cl52 C63 1.758(7)
Cl53 C63 1.767(6)
Cl54 C63 1.761(8)
N43 C44 1.289(8)
N43 H43 0.8800
C44 N45 1.345(9)
C44 C48 1.546(8)
N45 C46 1.361(7)
C46 N47 1.280(8)
C46 C49 1.516(10)
N47 H47 0.8800
N50 C51 1.285(8)
N50 H50 0.8800
C51 N52 1.291(7)
C51 C55 1.579(9)
N52 C53 1.307(8)
C53 N54 1.298(8)
C53 C56 1.560(8)
N54 H54 0.8800
N57 C58 1.321(8)
N57 H57 0.8800
C58 N59 1.292(9)
C58 C62 1.551(9)
N59 C60 1.369(8)
C60 N61 1.304(8)
C60 C63 1.522(10)
N61 H61 0.8800
Mn4 N68 1.940(5)
Mn4 N75 1.940(5)
Mn4 N82 1.951(5)
Mn4 N71 1.956(5)
Mn4 N64 1.957(5)
Mn4 N78 1.975(5)
Cl55 C69 1.702(7)
Cl56 C69 1.779(8)
Cl57 C69 1.771(7)
Cl58 C70 1.773(6)
Cl59 C70 1.801(7)
Cl60 C70 1.760(8)
Cl61 C76 1.780(6)
Cl62 C76 1.765(7)
Cl63 C76 1.777(7)
Cl64 C77 1.800(6)
Cl65 C77 1.783(7)
Cl66 C77 1.774(7)
Cl67 C83 1.740(7)
Cl68 C83 1.760(8)
Cl69 C83 1.794(7)
Cl70 C84 1.776(2)
Cl71 C84 1.777(2)
Cl72 C84 1.776(2)
Cl7A C84' 1.783(2)
Cl7B C84' 1.781(2)
Cl7C C84' 1.782(3)
N64 C65 1.298(8)
N64 H64 0.8800
C65 N66 1.356(7)
C65 C69 1.549(3)
N66 C67 1.368(8)
C67 N68 1.286(9)
C67 C70 1.534(9)
N68 H68 0.8800
N71 C72 1.292(8)
N71 H71 0.8800
C72 N73 1.325(8)
C72 C76 1.550(10)
N73 C74 1.345(8)
C74 N75 1.304(8)
C74 C77 1.529(9)
N75 H75 0.8800
N78 C79 1.254(8)
N78 H78 0.8800
C79 N80 1.345(9)
C79 C83 1.596(8)
N80 C81 1.328(6)
C81 N82 1.297(5)
C81 C84 1.548(3)
C81 C84' 1.553(3)
N82 H82 0.8800
S1 O1 1.517(2)
S1 C85 1.805(2)
S1 C86 1.807(2)
S1 H85F 1.7979
S1' O1 1.509(2)
S1' C86' 1.803(2)
S1' C85 1.814(2)
S1' H85B 1.7968
C85 H85A 0.9602
C85 H85B 0.9601
C85 H85C 0.9598
C85 H85D 0.9601
C85 H85E 0.9600
C85 H85F 0.9599
C86 H86A 0.9800
C86 H86B 0.9800
C86 H86C 0.9800
C86' H86D 0.9800
C86' H86E 0.9800
C86' H86F 0.9800
S2 O2 1.502(2)
S2 C87 1.798(2)
S2 C87' 1.799(2)
S2 C88' 1.802(2)
S2 C88 1.802(2)
C87 H87A 0.9800
C87 H87B 0.9800
C87 H87C 0.9800
C88 H88A 0.9800
C88 H88B 0.9800
C88 H88C 0.9800
C87' H87D 0.9800
C87' H87E 0.9800
C87' H87F 0.9800
C88' H88D 0.9800
C88' H88E 0.9800
C88' H88F 0.9800
S3 O3 1.511(2)
S3 C90 1.803(2)
S3 C89 1.806(2)
S3' O3 1.501(2)
S3' C90' 1.801(3)
S3' C89' 1.802(3)
C89 H89A 0.9800
C89 H89B 0.9800
C89 H89C 0.9800
C90 H90A 0.9800
C90 H90B 0.9800
C90 H90C 0.9800
C89' H89D 0.9800
C89' H89E 0.9800
C89' H89F 0.9800
C90' H90D 0.9800
C90' H90E 0.9800
C90' H90F 0.9800
S4 O4 1.510(2)
S4 C91 1.808(2)
S4 C92 1.809(2)
C91 H91A 0.9800
C91 H911 0.9800
C91 H91C 0.9800
C92 H92A 0.9800
C92 H92B 0.9800
C92 H92C 0.9800

loop_
_geom_hbond_atom_site_label_D
_geom_hbond_atom_site_label_H
_geom_hbond_atom_site_label_A
_geom_hbond_site_symmetry_A
_geom_hbond_distance_DH
_geom_hbond_distance_HA
_geom_hbond_distance_DA
_geom_hbond_angle_DHA
N1 H1 O1 . 0.88 2.30 2.907(6) 126
N15 H15 O1 . 0.88 2.30 2.940(6) 130
N26 H26 O2 1_554 0.88 2.16 2.874(6) 137
N40 H40 O2 1_554 0.88 2.23 2.866(6) 129
N50 H50 O3 1_545 0.88 2.33 2.968(7) 129
N61 H61 O3 1_545 0.88 2.40 2.986(7) 125
N75 H75 O4 . 0.88 2.27 2.876(6) 126
N82 H82 O4 . 0.88 2.33 2.986(6) 132

loop_
_geom_torsion_atom_site_label_1
_geom_torsion_atom_site_label_2
_geom_torsion_atom_site_label_3
_geom_torsion_atom_site_label_4
_geom_torsion
N5 Mn1 N1 C2 -2.5(6)
N15 Mn1 N1 C2 173.5(6)
N8 Mn1 N1 C2 -99.3(6)
N19 Mn1 N1 C2 87.0(6)
Mn1 N1 C2 N3 -4.4(10)
Mn1 N1 C2 C6 170.5(4)
N1 C2 N3 C4 6.5(9)
C6 C2 N3 C4 -168.8(5)
C2 N3 C4 N5 0.9(10)
C2 N3 C4 C7 -177.6(5)
N3 C4 N5 Mn1 -10.3(10)
C7 C4 N5 Mn1 168.0(4)
N1 Mn1 N5 C4 9.3(6)
N12 Mn1 N5 C4 -177.4(6)
N8 Mn1 N5 C4 97.9(6)
N19 Mn1 N5 C4 -89.4(6)
N1 C2 C6 Cl3 156.2(5)
N3 C2 C6 Cl3 -28.1(6)
N1 C2 C6 Cl1 -83.3(6)
N3 C2 C6 Cl1 92.4(6)
N1 C2 C6 Cl2 35.1(7)
N3 C2 C6 Cl2 -149.3(5)
N5 C4 C7 Cl5 163.0(5)
N3 C4 C7 Cl5 -18.4(7)
N5 C4 C7 Cl4 -73.6(7)
N3 C4 C7 Cl4 105.0(5)
N5 C4 C7 Cl6 42.8(7)
N3 C4 C7 Cl6 -138.5(5)
N5 Mn1 N8 C9 102.6(5)
N1 Mn1 N8 C9 -172.6(5)
N12 Mn1 N8 C9 12.6(5)
N15 Mn1 N8 C9 -82.8(5)
N19 Mn1 N8 C9 -30.9(14)
Mn1 N8 C9 N10 -16.7(9)
Mn1 N8 C9 C13 162.1(4)
N8 C9 N10 C11 5.1(8)
C13 C9 N10 C11 -173.8(5)
C9 N10 C11 N12 7.4(9)
C9 N10 C11 C14 -172.6(5)
N10 C11 N12 Mn1 -7.6(9)
C14 C11 N12 Mn1 172.4(4)
N5 Mn1 N12 C11 -98.1(5)
N15 Mn1 N12 C11 85.3(5)
N8 Mn1 N12 C11 -1.4(5)
N19 Mn1 N12 C11 171.7(5)
N8 C9 C13 Cl7 149.4(5)
N10 C9 C13 Cl7 -31.6(6)
N8 C9 C13 Cl8 24.7(7)
N10 C9 C13 Cl8 -156.3(4)
N8 C9 C13 Cl9 -91.9(6)
N10 C9 C13 Cl9 87.1(5)
N12 C11 C14 Cl11 129.3(5)
N10 C11 C14 Cl11 -50.7(6)
N12 C11 C14 Cl12 -109.4(5)
N10 C11 C14 Cl12 70.6(6)
N12 C11 C14 Cl10 8.6(7)
N10 C11 C14 Cl10 -171.4(4)
N1 Mn1 N15 C16 -107.2(6)
N12 Mn1 N15 C16 79.3(6)
N8 Mn1 N15 C16 163.6(6)
N19 Mn1 N15 C16 -8.4(6)
Mn1 N15 C16 N17 -2.5(10)
Mn1 N15 C16 C20 175.4(4)
N15 C16 N17 C18 10.8(10)
C20 C16 N17 C18 -167.3(6)
C16 N17 C18 N19 -1.9(10)
C16 N17 C18 C21 179.9(6)
N17 C18 N19 Mn1 -14.2(10)
C21 C18 N19 Mn1 163.9(4)
N5 Mn1 N19 C18 -169.7(6)
N1 Mn1 N19 C18 105.3(5)
N12 Mn1 N19 C18 -79.1(5)
N15 Mn1 N19 C18 16.1(5)
N8 Mn1 N19 C18 -35.8(14)
N15 C16 C20 Cl15 140.7(6)
N17 C16 C20 Cl15 -41.1(7)
N15 C16 C20 Cl13 17.8(8)
N17 C16 C20 Cl13 -164.0(5)
N15 C16 C20 Cl14 -99.4(6)
N17 C16 C20 Cl14 78.8(6)
N19 C18 C21 Cl18 26.2(7)
N17 C18 C21 Cl18 -155.4(5)
N19 C18 C21 Cl17 150.6(5)
N17 C18 C21 Cl17 -31.1(7)
N19 C18 C21 Cl16 -91.8(6)
N17 C18 C21 Cl16 86.5(5)
N33 Mn2 N22 C23 29.0(15)
N36 Mn2 N22 C23 162.3(5)
N40 Mn2 N22 C23 -112.0(5)
N29 Mn2 N22 C23 71.4(5)
N26 Mn2 N22 C23 -24.0(5)
Mn2 N22 C23 N24 17.5(9)
Mn2 N22 C23 C27 -158.4(4)
N22 C23 N24 C25 5.8(9)
C27 C23 N24 C25 -178.1(5)
C23 N24 C25 N26 -13.4(9)
C23 N24 C25 C28 170.4(5)
N24 C25 N26 Mn2 -3.3(9)
C28 C25 N26 Mn2 172.9(4)
N33 Mn2 N26 C25 -154.2(5)
N40 Mn2 N26 C25 116.4(5)
N29 Mn2 N26 C25 -68.5(5)
N22 Mn2 N26 C25 17.8(5)
N22 C23 C27 Cl20 -27.6(6)
N24 C23 C27 Cl20 155.9(4)
N22 C23 C27 Cl19 -150.2(4)
N24 C23 C27 Cl19 33.2(6)
N22 C23 C27 Cl21 91.5(6)
N24 C23 C27 Cl21 -85.1(5)
N24 C25 C28 Cl22 -156.7(4)
N26 C25 C28 Cl22 26.6(7)
N24 C25 C28 Cl23 -33.4(7)
N26 C25 C28 Cl23 149.9(5)
N24 C25 C28 Cl24 85.0(6)
N26 C25 C28 Cl24 -91.8(6)
N33 Mn2 N29 C30 4.2(6)
N36 Mn2 N29 C30 101.8(6)
N22 Mn2 N29 C30 -169.1(6)
N26 Mn2 N29 C30 -83.2(6)
Mn2 N29 C30 N31 5.1(11)
Mn2 N29 C30 C34 179.3(5)
N29 C30 N31 C32 -8.1(11)
C34 C30 N31 C32 177.2(6)
C30 N31 C32 N33 -1.9(10)
C30 N31 C32 C35 176.3(6)
N31 C32 N33 Mn2 14.3(10)
C35 C32 N33 Mn2 -163.8(5)
N36 Mn2 N33 C32 -103.1(5)
N40 Mn2 N33 C32 171.2(6)
N29 Mn2 N33 C32 -12.8(5)
N22 Mn2 N33 C32 29.7(15)
N26 Mn2 N33 C32 82.6(5)
N29 C30 C34 Cl26 -118.8(6)
N31 C30 C34 Cl26 56.4(6)
N29 C30 C34 Cl25 4.4(8)
N31 C30 C34 Cl25 179.6(5)
N29 C30 C34 Cl27 121.9(6)
N31 C30 C34 Cl27 -62.9(6)
N31 C32 C35 Cl29 -80.4(6)
N33 C32 C35 Cl29 97.9(6)
N31 C32 C35 Cl30 38.3(7)
N33 C32 C35 Cl30 -143.3(5)
N31 C32 C35 Cl28 158.2(5)
N33 C32 C35 Cl28 -23.4(8)
N33 Mn2 N36 C37 -100.9(6)
N40 Mn2 N36 C37 -12.1(6)
N29 Mn2 N36 C37 173.1(6)
N22 Mn2 N36 C37 86.4(6)
Mn2 N36 C37 N38 13.4(10)
Mn2 N36 C37 C41 -165.8(4)
N36 C37 N38 C39 -3.5(10)
C41 C37 N38 C39 175.8(5)
C37 N38 C39 N40 -3.8(10)
C37 N38 C39 C42 171.9(5)
N38 C39 N40 Mn2 0.5(10)
C42 C39 N40 Mn2 -175.0(4)
N33 Mn2 N40 C39 103.5(6)
N36 Mn2 N40 C39 5.8(5)
N22 Mn2 N40 C39 -82.8(6)
N26 Mn2 N40 C39 -168.8(6)
N36 C37 C41 Cl31 -140.1(5)
N38 C37 C41 Cl31 40.6(6)
N36 C37 C41 Cl32 97.9(6)
N38 C37 C41 Cl32 -81.4(6)
N36 C37 C41 Cl33 -18.6(8)
N38 C37 C41 Cl33 162.0(4)
N40 C39 C42 Cl36 -155.2(5)
N38 C39 C42 Cl36 28.6(7)
N40 C39 C42 Cl34 -34.3(7)
N38 C39 C42 Cl34 149.4(5)
N40 C39 C42 Cl35 84.4(7)
N38 C39 C42 Cl35 -91.8(6)
N61 Mn3 N43 C44 178.5(6)
N47 Mn3 N43 C44 4.2(6)
N57 Mn3 N43 C44 92.6(6)
N50 Mn3 N43 C44 -92.6(6)
N54 Mn3 N43 C44 -43.7(16)
Mn3 N43 C44 N45 -16.1(11)
Mn3 N43 C44 C48 161.4(5)
N43 C44 N45 C46 10.9(11)
C48 C44 N45 C46 -166.8(6)
C44 N45 C46 N47 8.8(10)
C44 N45 C46 C49 -174.5(6)
N45 C46 N47 Mn3 -20.9(10)
C49 C46 N47 Mn3 162.5(5)
N57 Mn3 N47 C46 -84.7(6)
N50 Mn3 N47 C46 99.8(6)
N54 Mn3 N47 C46 -175.4(6)
N43 Mn3 N47 C46 12.3(6)
N43 C44 C48 Cl37 154.0(5)
N45 C44 C48 Cl37 -28.0(7)
N43 C44 C48 Cl39 -86.2(7)
N45 C44 C48 Cl39 91.8(6)
N43 C44 C48 Cl38 32.2(8)
N45 C44 C48 Cl38 -149.9(5)
N47 C46 C49 Cl40 71.7(6)
N45 C46 C49 Cl40 -105.4(6)
N47 C46 C49 Cl41 -49.0(8)
N45 C46 C49 Cl41 134.0(5)
N47 C46 C49 Cl42 -169.5(5)
N45 C46 C49 Cl42 13.4(7)
N61 Mn3 N50 C51 -104.0(6)
N47 Mn3 N50 C51 80.6(6)
N54 Mn3 N50 C51 -5.3(6)
N43 Mn3 N50 C51 166.9(6)
Mn3 N50 C51 N52 -11.8(11)
Mn3 N50 C51 C55 166.0(4)
N50 C51 N52 C53 15.0(11)
C55 C51 N52 C53 -162.8(6)
C51 N52 C53 N54 6.4(11)
C51 N52 C53 C56 -174.8(6)
N52 C53 N54 Mn3 -27.8(10)
C56 C53 N54 Mn3 153.4(4)
N61 Mn3 N54 C53 110.8(6)
N47 Mn3 N54 C53 -74.3(6)
N57 Mn3 N54 C53 -163.1(6)
N50 Mn3 N54 C53 22.7(6)
N43 Mn3 N54 C53 -26.4(16)
N50 C51 C55 Cl45 171.0(5)
N52 C51 C55 Cl45 -10.9(7)
N50 C51 C55 Cl43 47.6(7)
N52 C51 C55 Cl43 -134.3(5)
N50 C51 C55 Cl44 -71.0(6)
N52 C51 C55 Cl44 107.1(6)
N54 C53 C56 Cl47 150.4(5)
N52 C53 C56 Cl47 -28.5(7)
N54 C53 C56 Cl48 26.0(8)
N52 C53 C56 Cl48 -152.9(5)
N54 C53 C56 Cl46 -91.4(6)
N52 C53 C56 Cl46 89.7(6)
N61 Mn3 N57 C58 11.8(5)
N47 Mn3 N57 C58 -173.3(5)
N54 Mn3 N57 C58 -86.8(5)
N43 Mn3 N57 C58 100.3(5)
Mn3 N57 C58 N59 -13.3(10)
Mn3 N57 C58 C62 167.5(4)
N57 C58 N59 C60 1.5(10)
C62 C58 N59 C60 -179.3(5)
C58 N59 C60 N61 8.3(9)
C58 N59 C60 C63 -169.2(6)
N59 C60 N61 Mn3 -5.3(9)
C63 C60 N61 Mn3 171.9(4)
N57 Mn3 N61 C60 -3.5(5)
N50 Mn3 N61 C60 171.6(5)
N54 Mn3 N61 C60 86.5(5)
N43 Mn3 N61 C60 -100.5(5)
N59 C58 C62 Cl50 -157.8(5)
N57 C58 C62 Cl50 21.5(8)
N59 C58 C62 Cl49 -32.1(7)
N57 C58 C62 Cl49 147.2(5)
N59 C58 C62 Cl51 85.0(6)
N57 C58 C62 Cl51 -95.6(6)
N61 C60 C63 Cl52 -96.1(7)
N59 C60 C63 Cl52 81.5(5)
N61 C60 C63 Cl54 23.9(7)
N59 C60 C63 Cl54 -158.5(4)
N61 C60 C63 Cl53 144.8(5)
N59 C60 C63 Cl53 -37.7(7)
N68 Mn4 N64 C65 7.2(6)
N82 Mn4 N64 C65 -79.2(6)
N71 Mn4 N64 C65 104.9(6)
N78 Mn4 N64 C65 -165.2(6)
Mn4 N64 C65 N66 0.9(11)
Mn4 N64 C65 C69 -175.3(5)
N64 C65 N66 C67 -6.1(11)
C69 C65 N66 C67 170.3(6)
C65 N66 C67 N68 -1.9(11)
C65 N66 C67 C70 175.4(6)
N66 C67 N68 Mn4 14.5(11)
C70 C67 N68 Mn4 -162.4(5)
N75 Mn4 N68 C67 170.6(7)
N82 Mn4 N68 C67 80.8(6)
N71 Mn4 N68 C67 -104.1(6)
N64 Mn4 N68 C67 -14.3(6)
N78 Mn4 N68 C67 31.1(17)
N64 C65 C69 Cl55 -3.3(9)
N66 C65 C69 Cl55 180.0(5)
N64 C65 C69 Cl57 118.6(6)
N66 C65 C69 Cl57 -58.2(7)
N64 C65 C69 Cl56 -125.2(6)
N66 C65 C69 Cl56 58.0(6)
N68 C67 C70 Cl60 -148.2(6)
N66 C67 C70 Cl60 34.4(7)
N68 C67 C70 Cl58 -25.3(9)
N66 C67 C70 Cl58 157.3(5)
N68 C67 C70 Cl59 92.7(7)
N66 C67 C70 Cl59 -84.7(6)
N68 Mn4 N71 C72 -98.0(5)
N75 Mn4 N71 C72 -9.2(5)
N64 Mn4 N71 C72 175.4(5)
N78 Mn4 N71 C72 89.5(5)
Mn4 N71 C72 N73 8.3(9)
Mn4 N71 C72 C76 -168.3(4)
N71 C72 N73 C74 2.1(9)
C76 C72 N73 C74 179.0(5)
C72 N73 C74 N75 -8.8(9)
C72 N73 C74 C77 168.5(5)
N73 C74 N75 Mn4 4.6(9)
C77 C74 N75 Mn4 -172.6(4)
N68 Mn4 N75 C74 101.1(5)
N82 Mn4 N75 C74 -172.2(5)
N71 Mn4 N75 C74 3.4(5)
N78 Mn4 N75 C74 -85.9(5)
N71 C72 C76 Cl62 -26.7(7)
N73 C72 C76 Cl62 156.1(4)
N71 C72 C76 Cl63 92.8(6)
N73 C72 C76 Cl63 -84.4(5)
N71 C72 C76 Cl61 -147.6(5)
N73 C72 C76 Cl61 35.2(7)
N75 C74 C77 Cl66 -142.0(5)
N73 C74 C77 Cl66 40.4(6)
N75 C74 C77 Cl65 -19.6(7)
N73 C74 C77 Cl65 162.8(4)
N75 C74 C77 Cl64 99.1(6)
N73 C74 C77 Cl64 -78.4(6)
N68 Mn4 N78 C79 29.4(16)
N75 Mn4 N78 C79 -109.5(6)
N82 Mn4 N78 C79 -20.2(6)
N71 Mn4 N78 C79 165.1(6)
N64 Mn4 N78 C79 74.9(6)
Mn4 N78 C79 N80 16.4(11)
Mn4 N78 C79 C83 -162.4(5)
N78 C79 N80 C81 4.1(12)
C83 C79 N80 C81 -177.1(6)
C79 N80 C81 N82 -13.9(10)
C79 N80 C81 C84 152.2(6)
C79 N80 C81 C84' 179.2(5)
N80 C81 N82 Mn4 1.7(9)
C84 C81 N82 Mn4 -163.4(3)
C84' C81 N82 Mn4 167.7(3)
N68 Mn4 N82 C81 -159.6(5)
N75 Mn4 N82 C81 111.1(5)
N64 Mn4 N82 C81 -73.2(5)
N78 Mn4 N82 C81 12.3(5)
N78 C79 C83 Cl67 -149.5(6)
N80 C79 C83 Cl67 31.5(8)
N78 C79 C83 Cl68 -25.6(8)
N80 C79 C83 Cl68 155.5(5)
N78 C79 C83 Cl69 92.0(7)
N80 C79 C83 Cl69 -86.9(6)
N82 C81 C84 Cl72 -42.2(5)
N80 C81 C84 Cl72 150.4(4)
N82 C81 C84 Cl70 75.4(5)
N80 C81 C84 Cl70 -92.0(4)
N82 C81 C84 Cl71 -162.2(4)
N80 C81 C84 Cl71 30.4(5)
N82 C81 C84' Cl7B 14.6(6)
N80 C81 C84' Cl7B -177.2(4)
N82 C81 C84' Cl7C 132.9(4)
N80 C81 C84' Cl7C -58.9(5)
N82 C81 C84' Cl7A -109.0(5)
N80 C81 C84' Cl7A 59.1(5)
